data_4330850
loop_
_publ_author_name
'Kosuke Suzuki'
'Masahiro Shinoe'
'Noritaka Mizuno'

_publ_contact_author_address
;
Department of Applied Chemistry, School of Engineering
The University of Tokyo
7-3-1 Hongo, Bunkyo-ku, Tokyo 113-8656 (Japan)
;
_publ_contact_author_email tmizuno@mail.ecc.u-tokyo.ac.jp
_publ_contact_author_fax (+)81-3-5841-7220
_publ_contact_author_name 'Noritaka Mizuno'
_publ_contact_author_phone (+)81-3-5841-7272
_publ_section_title
;
 Synthesis and Reversible Transformation of Cun-Bridged (n= 1, 2, or 4)
 Silicodecatungstate Dimers
;
_journal_name_full 'Inorganic Chemistry'
_journal_page_first 11574
_journal_page_last 11581
_journal_paper_doi 10.1021/ic301488a
_journal_volume 51
_journal_year 2012
_chemical_formula_sum 'C96 H0 Cu2 N6 O73 Si2 W20'
_chemical_formula_weight 6265.28
_chemical_name_systematic
; 
 ? 
;
_space_group_IT_number 4
_symmetry_cell_setting monoclinic
_symmetry_space_group_name_Hall 'P 2yb'
_symmetry_space_group_name_H-M 'P 1 21 1'
_atom_sites_solution_hydrogens none
_atom_sites_solution_primary direct
_atom_sites_solution_secondary difmap
_audit_creation_method SHELXL-97
_cell_angle_alpha 90.00
_cell_angle_beta 89.9710(10)
_cell_angle_gamma 90.00
_cell_formula_units_Z 2
_cell_length_a 18.1007(2)
_cell_length_b 26.6281(3)
_cell_length_c 22.7005(3)
_cell_measurement_temperature 153(2)
_cell_volume 10941.4(2)
_computing_cell_refinement HKL2000
_computing_data_collection 'Rigaku CrystalClear'
_computing_data_reduction HKL2000
_computing_structure_refinement 'SHELXL-97 (Sheldrick, 1997)'
_computing_structure_solution 'SHELXS-97 (Sheldrick, 1990)'
_diffrn_ambient_temperature 153(2)
_diffrn_measured_fraction_theta_full 0.991
_diffrn_measured_fraction_theta_max 0.991
_diffrn_radiation_monochromator 'Graphite Monochromator'
_diffrn_radiation_source 'Rotating Anode'
_diffrn_radiation_type MoK\a
_diffrn_radiation_wavelength 0.71069
_diffrn_reflns_av_R_equivalents 0.0000
_diffrn_reflns_av_sigmaI/netI 0.0321
_diffrn_reflns_limit_h_max 25
_diffrn_reflns_limit_h_min 0
_diffrn_reflns_limit_k_max 36
_diffrn_reflns_limit_k_min 0
_diffrn_reflns_limit_l_max 31
_diffrn_reflns_limit_l_min -31
_diffrn_reflns_number 31024
_diffrn_reflns_theta_full 29.56
_diffrn_reflns_theta_max 29.56
_diffrn_reflns_theta_min 0.90
_exptl_absorpt_coefficient_mu 10.722
_exptl_absorpt_correction_type none
_exptl_absorpt_process_details none
_exptl_crystal_colour 'light blue'
_exptl_crystal_density_diffrn 1.902
_exptl_crystal_description block
_exptl_crystal_F_000 5536
_exptl_crystal_size_max 0.15
_exptl_crystal_size_mid 0.15
_exptl_crystal_size_min 0.14
_refine_diff_density_max 2.030
_refine_diff_density_min -3.126
_refine_diff_density_rms 0.303
_refine_ls_abs_structure_details 'Flack H D (1983), Acta Cryst. A39, 876-881'
_refine_ls_abs_structure_Flack 0.11(2)
_refine_ls_extinction_method none
_refine_ls_goodness_of_fit_ref 1.103
_refine_ls_hydrogen_treatment noref
_refine_ls_matrix_type full
_refine_ls_number_parameters 1186
_refine_ls_number_reflns 31024
_refine_ls_number_restraints 113
_refine_ls_restrained_S_all 1.101
_refine_ls_R_factor_all 0.1012
_refine_ls_R_factor_gt 0.0707
_refine_ls_shift/su_max 0.001
_refine_ls_shift/su_mean 0.000
_refine_ls_structure_factor_coef Fsqd
_refine_ls_weighting_details 'calc w=1/[\s^2^(Fo^2^)+(0.0733P)^2^+222.8782P] where P=(Fo^2^+2Fc^2^)/3'
_refine_ls_weighting_scheme calc
_refine_ls_wR_factor_gt 0.1822
_refine_ls_wR_factor_ref 0.2077
_reflns_number_gt 23180
_reflns_number_total 31024
_reflns_threshold_expression >2sigma(I)
_cod_data_source_file ic301488a_si_002_2.cif
_cod_data_source_block Cu-2
_cod_database_code 4330850

loop_
_symmetry_equiv_pos_as_xyz
'x, y, z'
'-x, y+1/2, -z'

loop_
_atom_site_label
_atom_site_type_symbol
_atom_site_fract_x
_atom_site_fract_y
_atom_site_fract_z
_atom_site_U_iso_or_equiv
_atom_site_adp_type
_atom_site_occupancy
_atom_site_symmetry_multiplicity
_atom_site_calc_flag
_atom_site_refinement_flags
_atom_site_disorder_assembly
_atom_site_disorder_group
W1 W 0.34608(6) 0.63456(5) 0.61165(5) 0.0475(3) Uani 1 1 d . . .
W2 W 0.34151(6) 0.51299(5) 0.61397(4) 0.0440(2) Uani 1 1 d . . .
W3 W 0.02984(7) 0.63738(6) 0.61332(5) 0.0572(3) Uani 1 1 d . . .
W4 W 0.02556(7) 0.51554(6) 0.60861(6) 0.0564(3) Uani 1 1 d . . .
W5 W 0.18861(8) 0.70708(4) 0.55749(5) 0.0504(3) Uani 1 1 d . . .
W6 W 0.18305(8) 0.44384(4) 0.55417(5) 0.0512(3) Uani 1 1 d . . .
W7 W 0.27548(7) 0.64607(5) 0.45172(5) 0.0529(3) Uani 1 1 d . . .
W8 W 0.28010(9) 0.50609(6) 0.45506(5) 0.0656(4) Uani 1 1 d . . .
W9 W 0.09098(7) 0.64703(5) 0.45707(4) 0.0466(3) Uani 1 1 d . . .
W10 W 0.09470(9) 0.50698(5) 0.45096(5) 0.0634(4) Uani 1 1 d . . .
W11 W 0.34625(6) 0.51533(5) 0.88813(5) 0.0472(3) Uani 1 1 d . . .
W12 W 0.34133(6) 0.63689(5) 0.88599(4) 0.0436(2) Uani 1 1 d . . .
W13 W 0.02968(7) 0.51250(6) 0.88642(5) 0.0566(3) Uani 1 1 d . . .
W14 W 0.02560(7) 0.63424(6) 0.89115(6) 0.0567(3) Uani 1 1 d . . .
W15 W 0.18840(8) 0.44276(4) 0.94223(5) 0.0499(3) Uani 1 1 d . . .
W16 W 0.18287(8) 0.70602(4) 0.94566(5) 0.0510(3) Uani 1 1 d . . .
W17 W 0.27531(7) 0.50376(5) 1.04806(5) 0.0528(3) Uani 1 1 d . . .
W18 W 0.27978(9) 0.64378(6) 1.04475(5) 0.0654(4) Uani 1 1 d . . .
W19 W 0.09053(7) 0.50279(5) 1.04270(4) 0.0465(2) Uani 1 1 d . . .
W20 W 0.09437(9) 0.64285(5) 1.04884(5) 0.0638(4) Uani 1 1 d . . .
Si1 Si 0.1858(2) 0.5781(3) 0.56217(17) 0.0281(9) Uani 1 1 d . . .
Si2 Si 0.1857(2) 0.5755(3) 0.93758(18) 0.0286(8) Uani 1 1 d . . .
Cu1 Cu 0.31984(12) 0.57574(18) 0.74993(10) 0.0390(4) Uani 1 1 d . . .
Cu2 Cu 0.05411(13) 0.57568(19) 0.74980(10) 0.0455(5) Uani 1 1 d . . .
O1 O 0.2627(10) 0.6820(7) 0.6057(7) 0.039(4) Uani 1 1 d . . .
O2 O 0.2597(7) 0.5769(9) 0.6011(5) 0.036(3) Uani 1 1 d . . .
O3 O 0.2580(14) 0.4709(6) 0.6023(7) 0.052(6) Uani 1 1 d . . .
O4 O 0.1123(12) 0.6839(7) 0.6057(8) 0.048(4) Uani 1 1 d . . .
O5 O 0.1119(7) 0.5764(9) 0.6005(5) 0.039(3) Uani 1 1 d . . .
O6 O 0.1053(15) 0.4728(9) 0.6039(8) 0.072(8) Uani 1 1 d . . .
O7 O 0.3998(8) 0.5722(11) 0.6024(8) 0.061(5) Uani 1 1 d . . .
O8 O -0.0270(8) 0.5801(11) 0.6068(6) 0.055(4) Uani 1 1 d . . .
O9 O 0.4181(14) 0.6794(9) 0.6129(12) 0.072(7) Uani 1 1 d . . .
O10 O 0.4114(16) 0.4728(11) 0.6107(13) 0.081(8) Uani 1 1 d . . .
O11 O -0.0465(15) 0.6793(13) 0.6152(12) 0.085(9) Uani 1 1 d . . .
O12 O -0.0435(15) 0.4758(12) 0.6119(12) 0.082(9) Uani 1 1 d . . .
O13 O 0.1918(17) 0.7709(8) 0.5757(11) 0.076(7) Uani 1 1 d . . .
O14 O 0.1804(18) 0.3832(8) 0.5733(11) 0.078(8) Uani 1 1 d . . .
O15 O 0.1861(10) 0.6275(7) 0.5205(6) 0.037(4) Uani 1 1 d . . .
O16 O 0.1841(10) 0.5277(7) 0.5194(7) 0.039(4) Uani 1 1 d . . .
O17 O 0.3410(10) 0.6318(9) 0.5178(7) 0.054(5) Uani 1 1 d . . .
O18 O 0.3406(13) 0.5212(9) 0.5202(9) 0.060(5) Uani 1 1 d . . .
O19 O 0.0293(10) 0.6357(10) 0.5238(7) 0.056(5) Uani 1 1 d . . .
O20 O 0.0310(11) 0.5217(8) 0.5189(8) 0.048(4) Uani 1 1 d . . .
O21 O 0.2588(13) 0.7095(7) 0.4945(10) 0.061(6) Uani 1 1 d . . .
O22 O 0.2514(14) 0.4478(9) 0.4923(8) 0.060(5) Uani 1 1 d . . .
O23 O 0.1176(16) 0.7107(9) 0.4939(10) 0.070(7) Uani 1 1 d . . .
O24 O 0.1125(13) 0.4464(8) 0.4926(7) 0.052(5) Uani 1 1 d . . .
O25 O 0.2778(9) 0.5804(9) 0.4364(6) 0.052(4) Uani 1 1 d . . .
O26 O 0.0914(9) 0.5797(10) 0.4376(6) 0.056(4) Uani 1 1 d . . .
O27 O 0.1845(13) 0.6540(8) 0.4118(7) 0.054(5) Uani 1 1 d . . .
O28 O 0.1851(14) 0.5016(9) 0.4115(8) 0.062(6) Uani 1 1 d . . .
O29 O 0.3352(14) 0.6676(11) 0.3988(10) 0.071(7) Uani 1 1 d . . .
O30 O 0.3458(19) 0.4893(14) 0.4077(14) 0.105(11) Uani 1 1 d . . .
O31 O 0.0295(16) 0.6702(11) 0.4055(10) 0.083(8) Uani 1 1 d . . .
O32 O 0.0329(18) 0.4885(10) 0.3993(10) 0.080(8) Uani 1 1 d . . .
O33 O 0.2655(12) 0.4712(6) 0.8945(8) 0.046(5) Uani 1 1 d . . .
O34 O 0.2606(6) 0.5766(9) 0.8985(5) 0.035(2) Uani 1 1 d . . .
O35 O 0.2562(11) 0.6822(7) 0.8963(7) 0.042(4) Uani 1 1 d . . .
O36 O 0.1117(15) 0.4707(8) 0.8940(8) 0.065(7) Uani 1 1 d . . .
O37 O 0.1110(7) 0.5765(8) 0.8985(5) 0.038(3) Uani 1 1 d . . .
O38 O 0.1077(12) 0.6816(7) 0.8963(9) 0.053(5) Uani 1 1 d . . .
O39 O 0.3997(8) 0.5801(10) 0.8973(8) 0.061(5) Uani 1 1 d . . .
O40 O -0.0276(8) 0.5739(12) 0.8919(6) 0.056(4) Uani 1 1 d . . .
O41 O 0.4176(16) 0.4736(9) 0.8870(13) 0.081(8) Uani 1 1 d . . .
O42 O 0.4114(14) 0.6804(11) 0.8866(10) 0.072(7) Uani 1 1 d . . .
O43 O -0.0453(14) 0.4734(12) 0.8855(10) 0.076(8) Uani 1 1 d . . .
O44 O -0.0448(14) 0.6764(12) 0.8865(11) 0.078(8) Uani 1 1 d . . .
O45 O 0.1919(17) 0.3826(8) 0.9208(10) 0.073(7) Uani 1 1 d . . .
O46 O 0.1794(17) 0.7705(8) 0.9285(10) 0.077(8) Uani 1 1 d . . .
O47 O 0.1865(9) 0.5250(7) 0.9799(7) 0.037(4) Uani 1 1 d . . .
O48 O 0.1833(10) 0.6247(7) 0.9802(6) 0.040(4) Uani 1 1 d . . .
O49 O 0.3392(10) 0.5232(10) 0.9818(8) 0.061(6) Uani 1 1 d . . .
O50 O 0.3417(11) 0.6326(8) 0.9799(8) 0.054(5) Uani 1 1 d . . .
O51 O 0.0292(10) 0.5162(9) 0.9754(6) 0.056(5) Uani 1 1 d . . .
O52 O 0.0301(11) 0.6313(8) 0.9816(8) 0.054(5) Uani 1 1 d . . .
O53 O 0.2601(14) 0.4435(8) 1.0061(10) 0.067(7) Uani 1 1 d . . .
O54 O 0.2513(12) 0.7062(8) 1.0068(8) 0.051(5) Uani 1 1 d . . .
O55 O 0.1172(13) 0.4419(9) 1.0046(9) 0.061(6) Uani 1 1 d . . .
O56 O 0.1099(14) 0.7059(8) 1.0066(8) 0.057(5) Uani 1 1 d . . .
O57 O 0.2780(8) 0.5745(10) 1.0626(5) 0.050(3) Uani 1 1 d . . .
O58 O 0.0898(9) 0.5738(10) 1.0612(5) 0.051(4) Uani 1 1 d . . .
O59 O 0.1840(14) 0.4992(8) 1.0876(8) 0.057(5) Uani 1 1 d . . .
O60 O 0.1825(14) 0.6520(9) 1.0887(7) 0.061(6) Uani 1 1 d . . .
O61 O 0.3355(14) 0.4859(10) 1.1022(10) 0.067(6) Uani 1 1 d . . .
O62 O 0.346(2) 0.6654(14) 1.0937(14) 0.111(12) Uani 1 1 d . . .
O63 O 0.0257(15) 0.4832(11) 1.0934(9) 0.075(7) Uani 1 1 d . . .
O64 O 0.0355(18) 0.6654(11) 1.1024(10) 0.085(9) Uani 1 1 d . . .
O65 O 0.3324(14) 0.6271(8) 0.6909(8) 0.060(6) Uani 1 1 d . . .
O66 O 0.3276(10) 0.5224(7) 0.6911(9) 0.048(4) Uani 1 1 d . . .
O67 O 0.0436(11) 0.6293(9) 0.6918(8) 0.059(6) Uani 1 1 d . . .
O68 O 0.0439(11) 0.5230(8) 0.6910(8) 0.053(5) Uani 1 1 d . . .
O69 O 0.3293(16) 0.5247(8) 0.8082(9) 0.066(7) Uani 1 1 d . . .
O70 O 0.3298(10) 0.6297(7) 0.8095(8) 0.044(4) Uani 1 1 d . . .
O71 O 0.0459(12) 0.5226(9) 0.8072(8) 0.061(6) Uani 1 1 d . . .
O72 O 0.0420(11) 0.6303(8) 0.8103(8) 0.052(5) Uani 1 1 d . . .
O101 O 0.1878(17) 0.5693(17) 0.7707(17) 0.067(13) Uiso 0.57(5) 1 d P A 1
O102 O 0.1863(19) 0.575(2) 0.7278(18) 0.052(12) Uiso 0.43(5) 1 d P A 2
N1 N 0.350(3) 0.7843(17) 0.748(2) 0.136(5) Uiso 1 1 d D . .
C111 C 0.358(4) 0.822(2) 0.6990(19) 0.136(5) Uiso 1 1 d D . .
C112 C 0.364(3) 0.797(2) 0.6392(17) 0.136(5) Uiso 1 1 d D . .
C113 C 0.367(3) 0.8364(16) 0.590(2) 0.136(5) Uiso 1 1 d D . .
C114 C 0.367(3) 0.819(2) 0.5272(18) 0.136(5) Uiso 1 1 d D . .
C121 C 0.352(4) 0.822(2) 0.796(2) 0.136(5) Uiso 1 1 d D . .
C122 C 0.336(3) 0.805(2) 0.857(2) 0.136(5) Uiso 1 1 d D . .
C123 C 0.324(3) 0.844(2) 0.905(2) 0.136(5) Uiso 1 1 d D . .
C124 C 0.302(3) 0.830(2) 0.966(2) 0.136(5) Uiso 1 1 d D . .
C131 C 0.282(3) 0.752(2) 0.750(3) 0.136(5) Uiso 1 1 d D . .
C132 C 0.208(3) 0.772(2) 0.730(3) 0.136(5) Uiso 1 1 d D . .
C133 C 0.150(3) 0.733(2) 0.743(3) 0.136(5) Uiso 1 1 d D . .
C134 C 0.083(3) 0.758(2) 0.720(3) 0.136(5) Uiso 1 1 d D . .
C141 C 0.413(3) 0.749(2) 0.749(3) 0.136(5) Uiso 1 1 d D . .
C142 C 0.484(3) 0.778(2) 0.756(3) 0.136(5) Uiso 1 1 d D . .
C143 C 0.550(3) 0.746(2) 0.772(3) 0.136(5) Uiso 1 1 d D . .
C144 C 0.622(3) 0.774(2) 0.762(3) 0.136(5) Uiso 1 1 d D . .
N2 N 0.348(3) 0.3687(17) 0.750(2) 0.138(5) Uiso 1 1 d D . .
C211 C 0.287(3) 0.407(2) 0.747(3) 0.138(5) Uiso 1 1 d D . .
C212 C 0.212(3) 0.385(2) 0.765(3) 0.138(5) Uiso 1 1 d D . .
C213 C 0.151(3) 0.426(2) 0.759(3) 0.138(5) Uiso 1 1 d D . .
C214 C 0.069(3) 0.410(2) 0.771(3) 0.138(5) Uiso 1 1 d D . .
C221 C 0.407(3) 0.408(2) 0.750(3) 0.138(5) Uiso 1 1 d D . .
C222 C 0.483(3) 0.388(2) 0.740(3) 0.138(5) Uiso 1 1 d D . .
C223 C 0.550(3) 0.419(2) 0.725(3) 0.138(5) Uiso 1 1 d D . .
C224 C 0.626(3) 0.397(2) 0.719(3) 0.138(5) Uiso 1 1 d D . .
C231 C 0.354(4) 0.332(2) 0.800(2) 0.138(5) Uiso 1 1 d D . .
C232 C 0.364(3) 0.356(2) 0.859(2) 0.138(5) Uiso 1 1 d D . .
C233 C 0.369(3) 0.319(2) 0.910(2) 0.138(5) Uiso 1 1 d D . .
C234 C 0.373(3) 0.334(2) 0.974(2) 0.138(5) Uiso 1 1 d D . .
C241 C 0.346(4) 0.329(2) 0.702(2) 0.138(5) Uiso 1 1 d D . .
C242 C 0.336(3) 0.351(2) 0.642(2) 0.138(5) Uiso 1 1 d D . .
C243 C 0.331(3) 0.315(2) 0.590(2) 0.138(5) Uiso 1 1 d D . .
C244 C 0.264(3) 0.311(2) 0.551(2) 0.138(5) Uiso 1 1 d D . .
N3 N -0.186(2) 0.578(2) 0.7491(17) 0.141(5) Uiso 1 1 d D . .
C301 C -0.142(4) 0.622(2) 0.754(3) 0.141(5) Uiso 1 1 d D . .
C302 C -0.181(3) 0.671(2) 0.744(3) 0.141(5) Uiso 1 1 d D . .
C303 C -0.120(3) 0.709(2) 0.749(3) 0.141(5) Uiso 1 1 d D . .
C304 C -0.169(3) 0.752(2) 0.739(3) 0.141(5) Uiso 1 1 d D . .
C311 C -0.138(3) 0.5319(19) 0.740(3) 0.141(5) Uiso 1 1 d D . .
C312 C -0.168(3) 0.482(2) 0.759(3) 0.141(5) Uiso 1 1 d D . .
C313 C -0.110(3) 0.4427(19) 0.749(3) 0.141(5) Uiso 1 1 d D . .
C314 C -0.122(4) 0.387(2) 0.753(3) 0.141(5) Uiso 1 1 d D . .
C321 C -0.236(3) 0.567(3) 0.6967(19) 0.141(5) Uiso 1 1 d D . .
C322 C -0.197(3) 0.562(2) 0.639(2) 0.141(5) Uiso 1 1 d D . .
C323 C -0.250(3) 0.5446(19) 0.592(2) 0.141(5) Uiso 1 1 d D . .
C324 C -0.260(3) 0.4892(19) 0.601(3) 0.141(5) Uiso 1 1 d D . .
C331 C -0.234(3) 0.586(3) 0.8035(18) 0.141(5) Uiso 1 1 d D . .
C332 C -0.196(3) 0.593(2) 0.8620(19) 0.141(5) Uiso 1 1 d D . .
C333 C -0.247(3) 0.6100(19) 0.910(2) 0.141(5) Uiso 1 1 d D . .
C334 C -0.263(3) 0.6644(19) 0.899(3) 0.141(5) Uiso 1 1 d D . .
N4 N 0.051(3) 0.844(2) 0.481(3) 0.186(8) Uiso 1 1 d D . .
C411 C 0.071(4) 0.898(2) 0.498(3) 0.186(8) Uiso 1 1 d D . .
C412 C 0.105(4) 0.911(3) 0.559(3) 0.186(8) Uiso 1 1 d D . .
C413 C 0.131(4) 0.966(2) 0.574(4) 0.186(8) Uiso 1 1 d D . .
C414 C 0.101(4) 1.017(3) 0.597(3) 0.186(8) Uiso 1 1 d D . .
C421 C 0.021(4) 0.812(3) 0.530(3) 0.186(8) Uiso 1 1 d D . .
C422 C -0.050(4) 0.835(3) 0.551(4) 0.186(8) Uiso 1 1 d D . .
C423 C -0.096(4) 0.798(3) 0.585(3) 0.186(8) Uiso 1 1 d D . .
C424 C -0.172(4) 0.815(3) 0.601(4) 0.186(8) Uiso 1 1 d D . .
C431 C 0.126(4) 0.825(3) 0.466(3) 0.186(8) Uiso 1 1 d D . .
C432 C 0.176(4) 0.856(3) 0.423(3) 0.186(8) Uiso 1 1 d D . .
C433 C 0.249(4) 0.829(3) 0.409(3) 0.186(8) Uiso 1 1 d D . .
C434 C 0.283(4) 0.798(3) 0.461(3) 0.186(8) Uiso 1 1 d D . .
C441 C -0.002(4) 0.852(2) 0.430(3) 0.186(8) Uiso 1 1 d D . .
C442 C -0.020(4) 0.803(3) 0.402(3) 0.186(8) Uiso 1 1 d D . .
C443 C -0.060(4) 0.810(2) 0.344(3) 0.186(8) Uiso 1 1 d D . .
C444 C -0.092(4) 0.762(3) 0.320(3) 0.186(8) Uiso 1 1 d D . .
N5 N 0.054(3) 0.311(2) 1.021(3) 0.173(7) Uiso 1 1 d D . .
C511 C 0.061(3) 0.257(2) 1.001(3) 0.173(7) Uiso 1 1 d D . .
C512 C 0.143(3) 0.250(2) 0.992(3) 0.173(7) Uiso 1 1 d D . .
C513 C 0.148(4) 0.195(2) 0.982(3) 0.173(7) Uiso 1 1 d D . .
C514 C 0.129(4) 0.197(3) 0.918(3) 0.173(7) Uiso 1 1 d D . .
C521 C 0.020(4) 0.344(2) 0.974(3) 0.173(7) Uiso 1 1 d D . .
C522 C -0.047(4) 0.318(3) 0.948(3) 0.173(7) Uiso 1 1 d D . .
C523 C -0.092(4) 0.354(3) 0.912(3) 0.173(7) Uiso 1 1 d D . .
C524 C -0.163(4) 0.333(3) 0.890(3) 0.173(7) Uiso 1 1 d D . .
C531 C 0.131(3) 0.328(3) 1.037(3) 0.173(7) Uiso 1 1 d D . .
C532 C 0.174(4) 0.298(3) 1.081(3) 0.173(7) Uiso 1 1 d D . .
C533 C 0.251(4) 0.317(3) 1.092(3) 0.173(7) Uiso 1 1 d D . .
C534 C 0.228(4) 0.362(3) 1.127(3) 0.173(7) Uiso 1 1 d D . .
C541 C 0.000(4) 0.303(2) 1.071(3) 0.173(7) Uiso 1 1 d D . .
C542 C -0.014(4) 0.354(2) 1.097(3) 0.173(7) Uiso 1 1 d D . .
C543 C -0.061(4) 0.344(2) 1.149(3) 0.173(7) Uiso 1 1 d D . .
C544 C -0.105(4) 0.389(3) 1.168(3) 0.173(7) Uiso 1 1 d D . .
N6 N 0.124(2) 0.5679(15) 1.2455(19) 0.204(8) Uiso 1 1 d D . .
C611 C 0.068(3) 0.562(2) 1.197(2) 0.204(8) Uiso 1 1 d D . .
C612 C 0.000(4) 0.566(4) 1.238(2) 0.204(8) Uiso 1 1 d D . .
C613 C -0.064(3) 0.562(3) 1.196(3) 0.204(8) Uiso 1 1 d D . .
C614 C -0.047(5) 0.608(3) 1.159(3) 0.204(8) Uiso 1 1 d D . .
C621 C 0.193(3) 0.586(2) 1.218(3) 0.204(8) Uiso 1 1 d D . .
C622 C 0.270(4) 0.576(4) 1.246(3) 0.204(8) Uiso 1 1 d D . .
C623 C 0.341(4) 0.553(3) 1.222(4) 0.204(8) Uiso 1 1 d D . .
C624 C 0.402(4) 0.582(4) 1.252(3) 0.204(8) Uiso 1 1 d D . .
C631 C 0.136(4) 0.5176(16) 1.276(3) 0.204(8) Uiso 1 1 d D . .
C632 C 0.137(4) 0.466(2) 1.244(3) 0.204(8) Uiso 1 1 d D . .
C633 C 0.120(4) 0.414(2) 1.272(4) 0.204(8) Uiso 1 1 d D . .
C634 C 0.037(4) 0.417(3) 1.289(4) 0.204(8) Uiso 1 1 d D . .
C641 C 0.096(3) 0.6036(17) 1.292(2) 0.204(8) Uiso 1 1 d D . .
C642 C 0.066(3) 0.6503(16) 1.261(3) 0.204(8) Uiso 1 1 d D . .
C643 C 0.132(3) 0.681(2) 1.242(4) 0.204(8) Uiso 1 1 d D . .
C644 C 0.102(4) 0.733(2) 1.223(4) 0.204(8) Uiso 1 1 d D . .

loop_
_atom_site_aniso_label
_atom_site_aniso_U_11
_atom_site_aniso_U_22
_atom_site_aniso_U_33
_atom_site_aniso_U_23
_atom_site_aniso_U_13
_atom_site_aniso_U_12
W1 0.0509(6) 0.0502(6) 0.0413(5) 0.0086(5) -0.0093(4) -0.0130(5)
W2 0.0451(5) 0.0470(6) 0.0399(5) 0.0028(4) -0.0022(4) 0.0098(5)
W3 0.0585(7) 0.0662(8) 0.0468(6) 0.0123(6) 0.0120(5) 0.0248(6)
W4 0.0459(6) 0.0648(8) 0.0585(6) -0.0035(6) 0.0005(5) -0.0170(6)
W5 0.0809(8) 0.0319(5) 0.0383(5) 0.0061(4) -0.0143(5) 0.0006(5)
W6 0.0793(8) 0.0309(5) 0.0435(5) -0.0007(4) -0.0106(5) -0.0027(5)
W7 0.0601(6) 0.0584(7) 0.0404(5) 0.0160(5) 0.0085(5) -0.0045(6)
W8 0.0981(10) 0.0577(8) 0.0411(5) -0.0044(6) 0.0190(6) 0.0193(8)
W9 0.0585(6) 0.0498(6) 0.0316(4) 0.0050(4) -0.0118(4) 0.0085(5)
W10 0.1015(10) 0.0516(7) 0.0372(5) -0.0012(5) -0.0316(6) -0.0144(7)
W11 0.0498(6) 0.0497(6) 0.0421(5) 0.0092(5) 0.0086(4) 0.0136(5)
W12 0.0449(5) 0.0467(6) 0.0393(5) 0.0028(4) 0.0019(4) -0.0089(5)
W13 0.0576(6) 0.0663(8) 0.0461(5) 0.0122(6) -0.0125(5) -0.0225(6)
W14 0.0463(6) 0.0653(8) 0.0586(6) -0.0042(6) -0.0015(5) 0.0184(6)
W15 0.0808(8) 0.0310(5) 0.0380(5) 0.0067(4) 0.0122(5) -0.0007(5)
W16 0.0782(8) 0.0323(5) 0.0426(5) -0.0003(4) 0.0092(5) 0.0036(5)
W17 0.0601(6) 0.0571(7) 0.0412(5) 0.0168(5) -0.0093(5) 0.0046(6)
W18 0.0984(10) 0.0579(8) 0.0399(5) -0.0038(6) -0.0231(6) -0.0187(8)
W19 0.0585(6) 0.0499(6) 0.0310(4) 0.0056(4) 0.0105(4) -0.0080(5)
W20 0.1022(10) 0.0518(7) 0.0373(5) -0.0003(5) 0.0302(6) 0.0159(7)
Si1 0.031(2) 0.035(2) 0.0187(17) 0.000(3) 0.0003(14) 0.008(3)
Si2 0.031(2) 0.036(2) 0.0195(17) 0.000(3) -0.0003(15) -0.003(3)
Cu1 0.0375(10) 0.0419(11) 0.0375(10) 0.0047(14) 0.0007(8) -0.0001(15)
Cu2 0.0363(11) 0.0689(15) 0.0314(10) 0.0113(17) -0.0001(8) 0.0012(18)
O1 0.043(9) 0.038(9) 0.037(8) 0.009(7) -0.010(7) -0.011(7)
O2 0.042(6) 0.044(7) 0.022(5) -0.006(8) 0.000(4) -0.006(9)
O3 0.113(17) 0.027(8) 0.017(7) 0.009(6) -0.008(8) 0.009(9)
O4 0.063(11) 0.038(9) 0.041(9) 0.000(7) 0.009(8) 0.006(8)
O5 0.050(7) 0.040(7) 0.027(5) 0.004(8) -0.004(5) 0.008(10)
O6 0.108(18) 0.073(14) 0.035(9) 0.022(9) -0.040(10) -0.061(13)
O7 0.038(7) 0.061(11) 0.083(12) 0.027(12) 0.009(7) -0.002(10)
O8 0.043(7) 0.078(12) 0.043(8) 0.019(11) 0.005(6) 0.009(11)
O9 0.067(14) 0.064(15) 0.086(16) 0.024(12) -0.015(12) -0.044(12)
O10 0.072(16) 0.09(2) 0.085(18) 0.009(14) 0.000(14) 0.027(14)
O11 0.067(15) 0.12(2) 0.067(15) -0.005(15) -0.001(12) 0.048(16)
O12 0.072(16) 0.11(2) 0.068(15) 0.022(14) -0.013(13) -0.045(15)
O13 0.11(2) 0.044(12) 0.068(14) -0.002(10) -0.036(14) -0.011(12)
O14 0.13(2) 0.040(11) 0.063(14) 0.001(10) -0.034(14) -0.025(13)
O15 0.054(10) 0.037(9) 0.021(7) -0.003(6) -0.001(6) -0.004(8)
O16 0.049(9) 0.039(9) 0.029(7) 0.003(6) -0.010(7) 0.001(7)
O17 0.046(9) 0.096(16) 0.021(7) 0.025(9) -0.007(6) -0.014(11)
O18 0.067(13) 0.061(13) 0.052(11) 0.007(10) 0.010(10) 0.013(11)
O19 0.047(10) 0.091(16) 0.030(8) -0.002(9) -0.002(7) 0.007(11)
O20 0.057(10) 0.049(10) 0.037(8) -0.006(8) -0.009(7) -0.021(9)
O21 0.084(15) 0.026(8) 0.074(13) 0.011(9) -0.010(11) -0.033(9)
O22 0.083(15) 0.058(13) 0.039(9) -0.011(9) -0.010(9) 0.004(11)
O23 0.107(19) 0.047(12) 0.057(12) 0.022(10) -0.014(12) 0.013(12)
O24 0.082(14) 0.047(10) 0.027(8) -0.010(7) -0.010(8) -0.016(10)
O25 0.070(9) 0.054(10) 0.031(6) 0.003(9) 0.019(6) 0.011(11)
O26 0.072(10) 0.061(10) 0.035(7) 0.002(10) -0.022(7) 0.002(12)
O27 0.091(15) 0.044(11) 0.026(7) 0.010(8) 0.002(8) -0.001(10)
O28 0.091(16) 0.063(14) 0.032(9) -0.007(9) 0.003(9) -0.004(12)
O29 0.076(14) 0.090(18) 0.046(10) 0.027(11) 0.004(10) -0.006(13)
O30 0.11(2) 0.11(2) 0.10(2) 0.013(18) 0.035(18) 0.033(19)
O31 0.106(19) 0.087(17) 0.056(12) 0.028(12) -0.049(13) 0.014(14)
O32 0.13(2) 0.071(15) 0.040(10) -0.008(10) -0.026(12) -0.025(15)
O33 0.069(12) 0.021(8) 0.048(9) 0.022(7) 0.013(8) 0.018(8)
O34 0.038(6) 0.046(7) 0.021(5) -0.004(8) -0.003(4) 0.007(9)
O35 0.061(11) 0.044(10) 0.022(7) 0.013(6) 0.012(7) 0.006(8)
O36 0.117(19) 0.049(11) 0.028(8) -0.007(8) -0.006(10) -0.055(12)
O37 0.044(7) 0.041(7) 0.031(6) 0.016(8) 0.000(5) 0.002(9)
O38 0.069(13) 0.042(10) 0.049(10) 0.007(8) 0.028(9) 0.008(9)
O39 0.039(7) 0.054(11) 0.090(12) 0.032(12) -0.007(7) -0.006(10)
O40 0.037(7) 0.088(12) 0.043(8) 0.013(12) 0.003(6) -0.001(12)
O41 0.088(18) 0.054(14) 0.100(19) 0.031(13) 0.013(15) 0.039(13)
O42 0.064(14) 0.10(2) 0.054(12) 0.014(12) 0.010(10) -0.026(13)
O43 0.066(15) 0.11(2) 0.048(12) 0.011(13) -0.004(11) -0.042(14)
O44 0.060(14) 0.12(2) 0.057(13) 0.012(13) 0.010(11) 0.042(15)
O45 0.12(2) 0.039(11) 0.060(13) 0.012(9) 0.030(13) 0.018(12)
O46 0.14(2) 0.032(10) 0.061(13) 0.013(9) 0.041(14) 0.026(12)
O47 0.043(9) 0.039(9) 0.030(7) 0.012(7) 0.004(6) 0.011(7)
O48 0.057(10) 0.042(9) 0.021(7) -0.002(6) -0.001(6) 0.009(8)
O49 0.042(9) 0.101(18) 0.039(9) 0.036(10) 0.004(8) 0.014(11)
O50 0.056(11) 0.060(12) 0.045(10) 0.008(9) -0.012(8) -0.021(10)
O51 0.048(9) 0.102(17) 0.017(6) 0.009(9) -0.001(6) 0.020(11)
O52 0.061(11) 0.053(11) 0.048(9) 0.008(8) 0.022(8) 0.041(9)
O53 0.099(17) 0.037(10) 0.065(12) 0.026(9) 0.027(11) 0.036(11)
O54 0.059(11) 0.052(11) 0.041(9) 0.001(8) -0.006(8) -0.013(9)
O55 0.067(13) 0.062(13) 0.053(11) 0.023(10) 0.014(10) -0.018(11)
O56 0.095(16) 0.040(10) 0.034(8) -0.004(8) 0.016(9) 0.004(10)
O57 0.065(9) 0.064(9) 0.021(5) 0.003(9) -0.003(5) -0.013(12)
O58 0.079(10) 0.052(9) 0.021(6) 0.009(9) 0.012(6) -0.006(12)
O59 0.088(15) 0.051(12) 0.033(8) 0.009(8) -0.007(9) 0.007(11)
O60 0.101(16) 0.058(13) 0.024(7) -0.010(8) 0.005(9) -0.005(12)
O61 0.065(13) 0.081(16) 0.056(12) 0.025(11) -0.010(10) 0.013(11)
O62 0.13(3) 0.11(2) 0.09(2) -0.013(18) -0.059(19) -0.02(2)
O63 0.092(17) 0.095(18) 0.038(10) 0.007(11) 0.024(11) -0.015(14)
O64 0.13(2) 0.083(17) 0.040(11) -0.008(11) 0.024(12) 0.040(16)
O65 0.111(17) 0.042(11) 0.028(8) 0.000(7) -0.021(9) -0.009(11)
O66 0.047(9) 0.038(10) 0.057(11) 0.002(8) -0.004(8) 0.013(8)
O67 0.061(12) 0.083(16) 0.032(8) -0.002(9) 0.008(8) 0.034(11)
O68 0.060(11) 0.061(13) 0.037(9) 0.009(9) -0.004(8) 0.003(10)
O69 0.12(2) 0.035(10) 0.039(10) 0.007(8) 0.012(11) 0.018(11)
O70 0.043(9) 0.048(11) 0.042(9) -0.001(8) 0.006(7) -0.010(8)
O71 0.066(12) 0.087(16) 0.029(8) 0.016(9) -0.006(8) -0.035(12)
O72 0.058(11) 0.060(12) 0.039(9) 0.012(9) -0.001(8) -0.004(10)

loop_
_atom_type_symbol
_atom_type_description
_atom_type_scat_dispersion_real
_atom_type_scat_dispersion_imag
_atom_type_scat_source
C C 0.0033 0.0016 'International Tables Vol C Tables 4.2.6.8 and 6.1.1.4'
H H 0.0000 0.0000 'International Tables Vol C Tables 4.2.6.8 and 6.1.1.4'
N N 0.0061 0.0033 'International Tables Vol C Tables 4.2.6.8 and 6.1.1.4'
O O 0.0106 0.0060 'International Tables Vol C Tables 4.2.6.8 and 6.1.1.4'
Si Si 0.0817 0.0704 'International Tables Vol C Tables 4.2.6.8 and 6.1.1.4'
Cu Cu 0.3201 1.2651 'International Tables Vol C Tables 4.2.6.8 and 6.1.1.4'
W W -0.8490 6.8722 'International Tables Vol C Tables 4.2.6.8 and 6.1.1.4'

loop_
_geom_angle_atom_site_label_1
_geom_angle_atom_site_label_2
_geom_angle_atom_site_label_3
_geom_angle
O9 W1 O65 99.0(11)
O9 W1 O7 102.2(11)
O65 W1 O7 94.7(9)
O9 W1 O1 97.6(11)
O65 W1 O1 91.9(9)
O7 W1 O1 157.9(8)
O9 W1 O17 94.1(10)
O65 W1 O17 166.8(9)
O7 W1 O17 83.3(8)
O1 W1 O17 85.5(8)
O9 W1 O2 174.3(10)
O65 W1 O2 86.3(8)
O7 W1 O2 75.3(8)
O1 W1 O2 84.1(7)
O17 W1 O2 80.6(6)
O9 W1 W2 133.9(10)
O65 W1 W2 82.7(7)
O7 W1 W2 32.6(6)
O1 W1 W2 128.4(5)
O17 W1 W2 88.9(7)
O2 W1 W2 44.5(5)
O10 W2 O66 104.0(12)
O10 W2 O3 102.7(13)
O66 W2 O3 96.2(8)
O10 W2 O7 96.0(13)
O66 W2 O7 95.5(9)
O3 W2 O7 154.8(7)
O10 W2 O18 91.6(12)
O66 W2 O18 163.6(8)
O3 W2 O18 85.1(8)
O7 W2 O18 77.5(9)
O10 W2 O2 166.7(11)
O66 W2 O2 86.0(6)
O3 W2 O2 84.6(7)
O7 W2 O2 74.1(7)
O18 W2 O2 77.9(6)
O10 W2 W1 128.6(11)
O66 W2 W1 83.1(6)
O3 W2 W1 127.5(6)
O7 W2 W1 33.0(6)
O18 W2 W1 83.2(6)
O2 W2 W1 42.8(4)
O11 W3 O67 99.1(10)
O11 W3 O8 95.0(13)
O67 W3 O8 93.3(9)
O11 W3 O4 101.4(13)
O67 W3 O4 93.2(10)
O8 W3 O4 161.1(8)
O11 W3 O19 91.9(11)
O67 W3 O19 168.9(9)
O8 W3 O19 84.2(8)
O4 W3 O19 86.0(8)
O11 W3 O5 169.5(11)
O67 W3 O5 87.1(7)
O8 W3 O5 76.0(8)
O4 W3 O5 86.6(8)
O19 W3 O5 81.8(7)
O12 W4 O6 101.6(14)
O12 W4 O68 98.9(11)
O6 W4 O68 89.1(8)
O12 W4 O8 101.3(14)
O6 W4 O8 156.8(8)
O68 W4 O8 90.8(8)
O12 W4 O20 97.7(10)
O6 W4 O20 87.3(8)
O68 W4 O20 163.4(8)
O8 W4 O20 86.1(7)
O12 W4 O5 173.9(12)
O6 W4 O5 84.1(7)
O68 W4 O5 83.4(7)
O8 W4 O5 72.9(7)
O20 W4 O5 80.1(6)
O13 W5 O1 100.7(10)
O13 W5 O4 101.9(12)
O1 W5 O4 94.0(8)
O13 W5 O21 97.0(12)
O1 W5 O21 88.5(9)
O4 W5 O21 160.1(8)
O13 W5 O23 98.6(11)
O1 W5 O23 159.8(9)
O4 W5 O23 87.8(10)
O21 W5 O23 83.2(11)
O13 W5 O15 172.0(9)
O1 W5 O15 84.2(7)
O4 W5 O15 83.9(7)
O21 W5 O15 76.7(7)
O23 W5 O15 76.0(8)
O14 W6 O22 105.5(13)
O14 W6 O3 103.8(10)
O22 W6 O3 86.4(9)
O14 W6 O24 101.9(10)
O22 W6 O24 83.7(9)
O3 W6 O24 154.1(8)
O14 W6 O6 102.1(13)
O22 W6 O6 151.9(9)
O3 W6 O6 91.9(8)
O24 W6 O6 85.8(9)
O14 W6 O16 175.4(9)
O22 W6 O16 72.1(8)
O3 W6 O16 80.1(6)
O24 W6 O16 74.1(7)
O6 W6 O16 80.0(7)
O29 W7 O25 100.2(11)
O29 W7 O27 100.2(10)
O25 W7 O27 92.1(8)
O29 W7 O17 102.7(10)
O25 W7 O17 86.8(9)
O27 W7 O17 156.9(8)
O29 W7 O21 98.9(12)
O25 W7 O21 160.0(7)
O27 W7 O21 90.4(9)
O17 W7 O21 83.2(10)
O29 W7 O15 171.9(10)
O25 W7 O15 86.4(6)
O27 W7 O15 74.7(7)
O17 W7 O15 82.2(7)
O21 W7 O15 75.1(7)
O30 W8 O22 105.7(14)
O30 W8 O18 98.6(15)
O22 W8 O18 89.1(9)
O30 W8 O28 106.3(15)
O22 W8 O28 86.2(10)
O18 W8 O28 155.0(9)
O30 W8 O25 98.2(13)
O22 W8 O25 156.0(8)
O18 W8 O25 88.1(8)
O28 W8 O25 86.3(8)
O30 W8 O16 177.5(15)
O22 W8 O16 73.2(8)
O18 W8 O16 83.7(8)
O28 W8 O16 71.5(7)
O25 W8 O16 82.8(6)
O31 W9 O26 100.8(11)
O31 W9 O19 102.5(12)
O26 W9 O19 92.2(9)
O31 W9 O23 98.0(12)
O26 W9 O23 161.0(8)
O19 W9 O23 86.6(11)
O31 W9 O27 99.5(12)
O26 W9 O27 87.9(8)
O19 W9 O27 157.5(8)
O23 W9 O27 86.0(10)
O31 W9 O15 170.0(11)
O26 W9 O15 85.8(6)
O19 W9 O15 84.6(7)
O23 W9 O15 75.2(8)
O27 W9 O15 73.0(7)
O32 W10 O28 103.0(12)
O32 W10 O24 102.2(11)
O28 W10 O24 91.4(10)
O32 W10 O26 99.2(10)
O28 W10 O26 91.6(9)
O24 W10 O26 157.2(6)
O32 W10 O20 102.3(12)
O28 W10 O20 154.7(8)
O24 W10 O20 83.0(9)
O26 W10 O20 84.7(8)
O32 W10 O16 176.1(12)
O28 W10 O16 74.2(8)
O24 W10 O16 75.5(7)
O26 W10 O16 83.6(6)
O20 W10 O16 80.5(7)
O41 W11 O69 101.5(12)
O41 W11 O33 100.5(12)
O69 W11 O33 91.7(10)
O41 W11 O39 101.5(12)
O69 W11 O39 93.7(9)
O33 W11 O39 155.8(8)
O41 W11 O49 97.1(11)
O69 W11 O49 161.3(9)
O33 W11 O49 86.5(8)
O39 W11 O49 80.8(9)
O41 W11 O34 172.3(12)
O69 W11 O34 83.7(8)
O33 W11 O34 84.8(7)
O39 W11 O34 72.4(7)
O49 W11 O34 77.6(6)
O41 W11 W12 132.3(10)
O69 W11 W12 81.1(7)
O33 W11 W12 127.2(5)
O39 W11 W12 31.5(5)
O49 W11 W12 85.1(7)
O34 W11 W12 42.5(5)
O42 W12 O70 99.8(10)
O42 W12 O39 97.3(12)
O70 W12 O39 96.6(9)
O42 W12 O35 99.4(12)
O70 W12 O35 95.2(8)
O39 W12 O35 157.5(7)
O42 W12 O50 91.4(9)
O70 W12 O50 168.5(8)
O39 W12 O50 79.5(9)
O35 W12 O50 85.2(8)
O42 W12 O34 170.5(9)
O70 W12 O34 88.2(7)
O39 W12 O34 76.4(7)
O35 W12 O34 84.9(7)
O50 W12 O34 80.4(6)
O42 W12 W11 130.8(10)
O70 W12 W11 84.8(7)
O39 W12 W11 34.0(6)
O35 W12 W11 129.1(6)
O50 W12 W11 86.1(6)
O34 W12 W11 44.2(4)
O43 W13 O71 101.8(10)
O43 W13 O36 105.6(12)
O71 W13 O36 92.9(10)
O43 W13 O40 95.2(13)
O71 W13 O40 91.4(9)
O36 W13 O40 157.4(8)
O43 W13 O51 92.2(10)
O71 W13 O51 165.6(10)
O36 W13 O51 86.6(8)
O40 W13 O51 83.8(8)
O43 W13 O37 166.8(12)
O71 W13 O37 84.6(7)
O36 W13 O37 85.4(7)
O40 W13 O37 72.9(8)
O51 W13 O37 81.0(7)
O44 W14 O72 95.5(10)
O44 W14 O40 100.5(13)
O72 W14 O40 92.5(8)
O44 W14 O38 98.4(13)
O72 W14 O38 88.5(9)
O40 W14 O38 160.9(8)
O44 W14 O52 96.7(9)
O72 W14 O52 167.3(8)
O40 W14 O52 88.8(8)
O38 W14 O52 86.3(9)
O44 W14 O37 176.4(12)
O72 W14 O37 85.6(7)
O40 W14 O37 76.1(8)
O38 W14 O37 85.0(8)
O52 W14 O37 82.4(5)
O45 W15 O55 103.2(11)
O45 W15 O36 103.4(11)
O55 W15 O36 86.6(10)
O45 W15 O33 100.7(10)
O55 W15 O33 155.6(9)
O36 W15 O33 92.9(8)
O45 W15 O53 101.6(11)
O55 W15 O53 84.1(10)
O36 W15 O53 154.7(8)
O33 W15 O53 86.1(9)
O45 W15 O47 175.4(9)
O55 W15 O47 74.5(8)
O36 W15 O47 80.6(7)
O33 W15 O47 81.3(7)
O53 W15 O47 74.3(7)
O46 W16 O35 103.1(9)
O46 W16 O54 100.7(12)
O35 W16 O54 88.6(9)
O46 W16 O38 100.3(12)
O35 W16 O38 92.3(8)
O54 W16 O38 158.2(9)
O46 W16 O56 97.9(10)
O35 W16 O56 158.9(8)
O54 W16 O56 85.4(10)
O38 W16 O56 86.0(9)
O46 W16 O48 172.6(8)
O35 W16 O48 83.2(7)
O54 W16 O48 75.3(8)
O38 W16 O48 83.2(7)
O56 W16 O48 75.8(8)
O61 W17 O59 101.4(10)
O61 W17 O53 102.6(12)
O59 W17 O53 93.3(10)
O61 W17 O57 97.7(11)
O59 W17 O57 90.2(8)
O53 W17 O57 158.2(7)
O61 W17 O49 104.4(10)
O59 W17 O49 153.7(8)
O53 W17 O49 85.6(10)
O57 W17 O49 81.8(9)
O61 W17 O47 175.2(9)
O59 W17 O47 74.0(7)
O53 W17 O47 76.5(8)
O57 W17 O47 83.8(6)
O49 W17 O47 80.3(7)
O62 W18 O50 98.2(14)
O62 W18 O57 101.5(13)
O50 W18 O57 91.3(8)
O62 W18 O54 100.6(13)
O50 W18 O54 86.9(9)
O57 W18 O54 157.9(7)
O62 W18 O60 104.4(14)
O50 W18 O60 156.8(8)
O57 W18 O60 89.1(8)
O54 W18 O60 84.0(9)
O62 W18 O48 172.6(13)
O50 W18 O48 85.4(7)
O57 W18 O48 84.8(6)
O54 W18 O48 73.1(7)
O60 W18 O48 71.6(7)
O63 W19 O55 102.6(11)
O63 W19 O51 101.2(11)
O55 W19 O51 86.8(10)
O63 W19 O58 98.5(10)
O55 W19 O58 159.0(7)
O51 W19 O58 89.2(9)
O63 W19 O59 102.9(11)
O55 W19 O59 88.6(10)
O51 W19 O59 155.9(8)
O58 W19 O59 86.6(8)
O63 W19 O47 174.3(11)
O55 W19 O47 75.4(7)
O51 W19 O47 84.1(7)
O58 W19 O47 83.7(6)
O59 W19 O47 71.9(7)
O64 W20 O60 98.2(12)
O64 W20 O58 102.1(11)
O60 W20 O58 95.4(9)
O64 W20 O52 103.8(11)
O60 W20 O52 157.1(8)
O58 W20 O52 86.3(7)
O64 W20 O56 97.8(11)
O60 W20 O56 90.2(10)
O58 W20 O56 158.3(7)
O52 W20 O56 80.6(9)
O64 W20 O48 170.7(12)
O60 W20 O48 75.8(7)
O58 W20 O48 85.7(6)
O52 W20 O48 81.6(6)
O56 W20 O48 75.3(7)
O5 Si1 O2 113.5(6)
O5 Si1 O15 110.1(10)
O2 Si1 O15 109.6(10)
O5 Si1 O16 106.4(11)
O2 Si1 O16 108.8(10)
O15 Si1 O16 108.3(6)
O37 Si2 O34 113.5(6)
O37 Si2 O48 106.9(10)
O34 Si2 O48 109.5(11)
O37 Si2 O47 109.7(10)
O34 Si2 O47 109.0(10)
O48 Si2 O47 108.1(6)
O69 Cu1 O65 168.1(12)
O69 Cu1 O66 87.1(9)
O65 Cu1 O66 91.9(6)
O69 Cu1 O70 92.0(6)
O65 Cu1 O70 87.1(8)
O66 Cu1 O70 170.6(8)
O71 Cu2 O68 85.9(9)
O71 Cu2 O67 170.0(9)
O68 Cu2 O67 93.2(6)
O71 Cu2 O72 93.4(7)
O68 Cu2 O72 168.3(9)
O67 Cu2 O72 85.5(8)
W5 O1 W1 145.4(10)
Si1 O2 W1 129.6(12)
Si1 O2 W2 129.0(11)
W1 O2 W2 92.6(4)
W6 O3 W2 151.5(9)
W5 O4 W3 146.0(11)
Si1 O5 W3 127.7(12)
Si1 O5 W4 130.0(12)
W3 O5 W4 93.0(5)
W4 O6 W6 147.0(10)
W2 O7 W1 114.5(7)
W3 O8 W4 116.8(7)
Si1 O15 W5 122.6(8)
Si1 O15 W7 124.9(10)
W5 O15 W7 92.0(6)
Si1 O15 W9 123.1(9)
W5 O15 W9 92.0(6)
W7 O15 W9 93.0(5)
Si1 O16 W10 127.0(9)
Si1 O16 W8 123.4(10)
W10 O16 W8 92.4(6)
Si1 O16 W6 124.6(8)
W10 O16 W6 89.6(6)
W8 O16 W6 89.0(6)
W7 O17 W1 141.9(11)
W8 O18 W2 139.8(12)
W9 O19 W3 142.0(11)
W10 O20 W4 142.5(11)
W5 O21 W7 116.1(8)
W8 O22 W6 125.2(12)
W5 O23 W9 116.2(11)
W6 O24 W10 120.9(10)
W7 O25 W8 156.7(8)
W9 O26 W10 157.2(8)
W7 O27 W9 118.9(8)
W10 O28 W8 121.0(9)
W11 O33 W15 148.5(12)
Si2 O34 W12 130.0(12)
Si2 O34 W11 128.2(12)
W12 O34 W11 93.3(4)
W16 O35 W12 147.5(9)
W13 O36 W15 149.4(11)
Si2 O37 W14 130.1(12)
Si2 O37 W13 126.7(11)
W14 O37 W13 93.4(5)
W16 O38 W14 144.1(11)
W12 O39 W11 114.5(7)
W14 O40 W13 116.6(7)
Si2 O47 W17 126.6(10)
Si2 O47 W19 123.8(9)
W17 O47 W19 92.7(5)
Si2 O47 W15 123.2(9)
W17 O47 W15 90.3(6)
W19 O47 W15 89.9(6)
Si2 O48 W20 126.3(10)
Si2 O48 W16 123.6(8)
W20 O48 W16 91.8(6)
Si2 O48 W18 121.8(9)
W20 O48 W18 93.0(5)
W16 O48 W18 90.7(7)
W17 O49 W11 140.3(12)
W18 O50 W12 140.7(11)
W19 O51 W13 141.5(10)
W20 O52 W14 143.3(11)
W17 O53 W15 118.8(9)
W16 O54 W18 120.4(10)
W19 O55 W15 119.8(11)
W16 O56 W20 117.1(11)
W18 O57 W17 157.7(7)
W20 O58 W19 158.6(7)
W17 O59 W19 120.1(9)
W20 O60 W18 119.5(8)
W1 O65 Cu1 141.0(12)
W2 O66 Cu1 141.4(11)
W3 O67 Cu2 139.8(14)
W4 O68 Cu2 139.7(12)
W11 O69 Cu1 142.2(13)
W12 O70 Cu1 139.8(11)
W13 O71 Cu2 141.3(15)
W14 O72 Cu2 136.9(11)
C141 N1 C111 111(5)
C141 N1 C121 113(5)
C111 N1 C121 95(4)
C141 N1 C131 105(4)
C111 N1 C131 120(5)
C121 N1 C131 113(5)
N1 C111 C112 112(4)
C111 C112 C113 111(4)
C114 C113 C112 119(2)
C122 C121 N1 118(4)
C121 C122 C123 118(4)
C124 C123 C122 121(5)
C132 C131 N1 120(5)
C131 C132 C133 108(4)
C134 C133 C132 100(5)
N1 C141 C142 109(4)
C141 C142 C143 113(4)
C142 C143 C144 111(5)
C221 N2 C231 114(5)
C221 N2 C241 121(5)
C231 N2 C241 95(4)
C221 N2 C211 92(4)
C231 N2 C211 122(5)
C241 N2 C211 115(5)
N2 C211 C212 112(5)
C211 C212 C213 110(4)
C212 C213 C214 119(5)
N2 C221 C222 114(5)
C221 C222 C223 125(5)
C224 C223 C222 123(5)
N2 C231 C232 114(4)
C231 C232 C233 114(4)
C234 C233 C232 125(5)
C242 C241 N2 113(4)
C241 C242 C243 118(5)
C244 C243 C242 125(5)
C301 N3 C311 111(4)
C301 N3 C321 122(5)
C311 N3 C321 95(5)
C301 N3 C331 98(5)
C311 N3 C331 124(5)
C321 N3 C331 109(3)
N3 C301 C302 116(5)
C303 C302 C301 102(5)
C304 C303 C302 93(5)
C312 C311 N3 118(5)
C313 C312 C311 109(4)
C312 C313 C314 125(5)
C322 C321 N3 115(4)
C323 C322 C321 110(4)
C324 C323 C322 106(5)
C332 C331 N3 119(4)
C333 C332 C331 114(4)
C334 C333 C332 107(5)
C421 N4 C431 108(6)
C421 N4 C441 115(7)
C431 N4 C441 116(7)
C421 N4 C411 116(6)
C431 N4 C411 99(6)
C441 N4 C411 102(5)
N4 C411 C412 122(6)
C413 C412 C411 122(6)
C412 C413 C414 142(7)
C422 C421 N4 108(6)
C423 C422 C421 112(6)
C422 C423 C424 116(7)
N4 C431 C432 120(6)
C433 C432 C431 112(6)
C432 C433 C434 115(7)
C442 C441 N4 111(5)
C441 C442 C443 112(6)
C444 C443 C442 112.6(16)
C521 N5 C531 112(5)
C521 N5 C541 111(6)
C531 N5 C541 117(6)
C521 N5 C511 112(6)
C531 N5 C511 105(5)
C541 N5 C511 99(5)
C512 C511 N5 104(5)
C511 C512 C513 102(5)
C514 C513 C512 96(6)
C522 C521 N5 110(5)
C521 C522 C523 112(5)
C524 C523 C522 114(6)
C532 C531 N5 119(6)
C533 C532 C531 115(6)
C532 C533 C534 96(6)
C542 C541 N5 106(5)
C541 C542 C543 104(5)
C544 C543 C542 112.1(16)
C621 N6 C641 111.7(17)
C621 N6 C611 107(5)
C641 N6 C611 111.0(16)
C621 N6 C631 110.4(17)
C641 N6 C631 106.8(18)
C611 N6 C631 109.8(16)
N6 C611 C612 94(4)
C613 C612 C611 103(2)
C612 C613 C614 97(6)
N6 C621 C622 122(5)
C623 C622 C621 133(6)
C624 C623 C622 105(6)
N6 C631 C632 124(5)
C631 C632 C633 126(6)
C634 C633 C632 104.2(14)
N6 C641 C642 108(2)
C643 C642 C641 107(2)
C642 C643 C644 107(2)

loop_
_geom_bond_atom_site_label_1
_geom_bond_atom_site_label_2
_geom_bond_distance
W1 O9 1.77(2)
W1 O65 1.827(18)
W1 O7 1.94(3)
W1 O1 1.974(19)
W1 O17 2.134(15)
W1 O2 2.204(17)
W1 W2 3.2387(12)
W2 O10 1.66(3)
W2 O66 1.79(2)
W2 O3 1.90(2)
W2 O7 1.91(2)
W2 O18 2.14(2)
W2 O2 2.27(2)
W3 O11 1.78(2)
W3 O67 1.812(18)
W3 O8 1.85(3)
W3 O4 1.95(2)
W3 O19 2.034(17)
W3 O5 2.219(18)
W4 O12 1.64(2)
W4 O6 1.84(3)
W4 O68 1.911(18)
W4 O8 1.97(3)
W4 O20 2.045(17)
W4 O5 2.26(2)
W5 O13 1.75(2)
W5 O1 1.855(17)
W5 O4 1.868(19)
W5 O21 1.91(2)
W5 O23 1.94(2)
W5 O15 2.281(17)
W6 O14 1.67(2)
W6 O22 1.87(2)
W6 O3 1.89(2)
W6 O24 1.894(19)
W6 O6 1.96(3)
W6 O16 2.369(17)
W7 O29 1.71(2)
W7 O25 1.78(2)
W7 O27 1.89(2)
W7 O17 1.950(16)
W7 O21 1.97(2)
W7 O15 2.301(17)
W8 O30 1.66(3)
W8 O22 1.84(2)
W8 O18 1.88(2)
W8 O28 1.99(2)
W8 O25 2.02(2)
W8 O16 2.341(18)
W9 O31 1.728(19)
W9 O26 1.85(3)
W9 O19 1.905(18)
W9 O23 1.95(3)
W9 O27 1.99(2)
W9 O15 2.304(17)
W10 O32 1.69(2)
W10 O28 1.87(2)
W10 O24 1.90(2)
W10 O26 1.96(3)
W10 O20 1.965(19)
W10 O16 2.310(16)
W11 O41 1.70(2)
W11 O69 1.86(2)
W11 O33 1.88(2)
W11 O39 1.99(2)
W11 O49 2.139(19)
W11 O34 2.263(18)
W11 W12 3.2387(12)
W12 O42 1.72(2)
W12 O70 1.759(18)
W12 O39 1.86(2)
W12 O35 1.970(19)
W12 O50 2.136(18)
W12 O34 2.19(2)
W13 O43 1.71(2)
W13 O71 1.841(17)
W13 O36 1.86(3)
W13 O40 1.94(3)
W13 O51 2.022(15)
W13 O37 2.268(19)
W14 O44 1.70(2)
W14 O72 1.861(19)
W14 O40 1.87(3)
W14 O38 1.95(2)
W14 O52 2.057(18)
W14 O37 2.187(18)
W15 O45 1.68(2)
W15 O55 1.91(2)
W15 O36 1.92(3)
W15 O33 1.921(19)
W15 O53 1.95(3)
W15 O47 2.350(18)
W16 O46 1.76(2)
W16 O35 1.849(18)
W16 O54 1.861(19)
W16 O38 1.88(2)
W16 O56 1.91(2)
W16 O48 2.302(18)
W17 O61 1.71(2)
W17 O59 1.88(2)
W17 O53 1.89(2)
W17 O57 1.91(3)
W17 O49 1.967(18)
W17 O47 2.302(16)
W18 O62 1.74(3)
W18 O50 1.87(2)
W18 O57 1.89(3)
W18 O54 1.94(2)
W18 O60 2.03(2)
W18 O48 2.336(17)
W19 O63 1.72(2)
W19 O55 1.90(3)
W19 O51 1.923(15)
W19 O58 1.94(3)
W19 O59 1.98(2)
W19 O47 2.323(16)
W20 O64 1.72(2)
W20 O60 1.85(2)
W20 O58 1.86(2)
W20 O52 1.94(2)
W20 O56 1.95(2)
W20 O48 2.291(17)
Si1 O5 1.596(13)
Si1 O2 1.605(12)
Si1 O15 1.621(18)
Si1 O16 1.657(19)
Si2 O37 1.618(13)
Si2 O34 1.619(12)
Si2 O48 1.629(18)
Si2 O47 1.654(17)
Cu1 O69 1.90(2)
Cu1 O65 1.93(2)
Cu1 O66 1.95(2)
Cu1 O70 1.981(19)
Cu2 O71 1.93(2)
Cu2 O68 1.95(2)
Cu2 O67 1.95(2)
Cu2 O72 2.01(2)
N1 C141 1.49(2)
N1 C111 1.49(2)
N1 C121 1.50(2)
N1 C131 1.50(2)
C111 C112 1.51(2)
C112 C113 1.526(19)
C113 C114 1.500(19)
C121 C122 1.50(2)
C122 C123 1.52(2)
C123 C124 1.50(2)
C131 C132 1.50(2)
C132 C133 1.51(2)
C133 C134 1.50(2)
C141 C142 1.51(2)
C142 C143 1.51(2)
C143 C144 1.52(2)
N2 C221 1.49(2)
N2 C231 1.50(2)
N2 C241 1.50(2)
N2 C211 1.51(2)
C211 C212 1.54(2)
C212 C213 1.55(2)
C213 C214 1.55(2)
C221 C222 1.51(2)
C222 C223 1.51(2)
C223 C224 1.51(2)
C231 C232 1.51(2)
C232 C233 1.52(2)
C233 C234 1.51(2)
C241 C242 1.50(2)
C242 C243 1.52(2)
C243 C244 1.51(2)
N3 C301 1.44(7)
N3 C311 1.51(2)
N3 C321 1.516(19)
N3 C331 1.525(19)
C301 C302 1.50(3)
C302 C303 1.49(3)
C303 C304 1.48(3)
C311 C312 1.501(10)
C312 C313 1.499(10)
C313 C314 1.499(10)
C321 C322 1.503(10)
C322 C323 1.500(10)
C323 C324 1.499(10)
C331 C332 1.504(10)
C332 C333 1.501(10)
C333 C334 1.500(10)
N4 C421 1.50(2)
N4 C431 1.50(2)
N4 C441 1.51(2)
N4 C411 1.52(2)
C411 C412 1.56(2)
C412 C413 1.56(2)
C413 C414 1.57(2)
C421 C422 1.50(2)
C422 C423 1.50(2)
C423 C424 1.50(2)
C431 C432 1.56(2)
C432 C433 1.55(2)
C433 C434 1.56(2)
C441 C442 1.498(10)
C442 C443 1.501(10)
C443 C444 1.499(10)
N5 C521 1.50(2)
N5 C531 1.50(2)
N5 C541 1.51(2)
N5 C511 1.52(2)
C511 C512 1.500(10)
C512 C513 1.502(10)
C513 C514 1.502(10)
C521 C522 1.501(10)
C522 C523 1.501(10)
C523 C524 1.499(10)
C531 C532 1.503(10)
C532 C533 1.499(10)
C533 C534 1.499(10)
C541 C542 1.497(10)
C542 C543 1.500(10)
C543 C544 1.498(10)
N6 C621 1.49(2)
N6 C641 1.50(2)
N6 C611 1.50(2)
N6 C631 1.525(19)
C611 C612 1.55(3)
C612 C613 1.52(3)
C613 C614 1.52(3)
C621 C622 1.55(3)
C622 C623 1.53(3)
C623 C624 1.50(3)
C631 C632 1.548(10)
C632 C633 1.553(10)
C633 C634 1.551(10)
C641 C642 1.52(3)
C642 C643 1.51(3)
C643 C644 1.54(3)

loop_
_geom_torsion_atom_site_label_1
_geom_torsion_atom_site_label_2
_geom_torsion_atom_site_label_3
_geom_torsion_atom_site_label_4
_geom_torsion
O9 W1 W2 O10 -6(2)
O65 W1 W2 O10 -101.7(15)
O7 W1 W2 O10 9.0(17)
O1 W1 W2 O10 171.7(14)
O17 W1 W2 O10 88.4(14)
O2 W1 W2 O10 166.1(14)
O9 W1 W2 O66 96.2(14)
O65 W1 W2 O66 0.7(12)
O7 W1 W2 O66 111.4(12)
O1 W1 W2 O66 -85.9(9)
O17 W1 W2 O66 -169.2(8)
O2 W1 W2 O66 -91.5(7)
O9 W1 W2 O3 -171.3(13)
O65 W1 W2 O3 93.2(10)
O7 W1 W2 O3 -156.1(12)
O1 W1 W2 O3 6.6(11)
O17 W1 W2 O3 -76.7(8)
O2 W1 W2 O3 1.0(7)
O9 W1 W2 O7 -15.3(16)
O65 W1 W2 O7 -110.7(13)
O1 W1 W2 O7 162.7(12)
O17 W1 W2 O7 79.4(11)
O2 W1 W2 O7 157.1(11)
O9 W1 W2 O18 -92.8(14)
O65 W1 W2 O18 171.7(10)
O7 W1 W2 O18 -77.6(12)
O1 W1 W2 O18 85.1(9)
O17 W1 W2 O18 1.8(10)
O2 W1 W2 O18 79.5(7)
O9 W1 W2 O2 -172.3(13)
O65 W1 W2 O2 92.2(9)
O7 W1 W2 O2 -157.1(11)
O1 W1 W2 O2 5.6(8)
O17 W1 W2 O2 -77.7(6)
O41 W11 W12 O42 -3(2)
O69 W11 W12 O42 -100.8(13)
O33 W11 W12 O42 173.8(12)
O39 W11 W12 O42 11.5(15)
O49 W11 W12 O42 91.9(12)
O34 W11 W12 O42 168.8(11)
O41 W11 W12 O70 95.1(15)
O69 W11 W12 O70 -2.4(13)
O33 W11 W12 O70 -87.8(9)
O39 W11 W12 O70 109.9(12)
O49 W11 W12 O70 -169.7(8)
O34 W11 W12 O70 -92.8(7)
O41 W11 W12 O39 -14.9(17)
O69 W11 W12 O39 -112.4(14)
O33 W11 W12 O39 162.2(13)
O49 W11 W12 O39 80.3(12)
O34 W11 W12 O39 157.3(11)
O41 W11 W12 O35 -172.4(15)
O69 W11 W12 O35 90.1(11)
O33 W11 W12 O35 4.7(11)
O39 W11 W12 O35 -157.6(12)
O49 W11 W12 O35 -77.2(8)
O34 W11 W12 O35 -0.3(7)
O41 W11 W12 O50 -91.8(14)
O69 W11 W12 O50 170.7(10)
O33 W11 W12 O50 85.3(9)
O39 W11 W12 O50 -77.0(12)
O49 W11 W12 O50 3.4(9)
O34 W11 W12 O50 80.3(7)
O41 W11 W12 O34 -172.1(14)
O69 W11 W12 O34 90.4(10)
O33 W11 W12 O34 5.0(8)
O39 W11 W12 O34 -157.3(11)
O49 W11 W12 O34 -76.9(6)
O13 W5 O1 W1 -140.1(19)
O4 W5 O1 W1 117.0(17)
O21 W5 O1 W1 -43.3(17)
O23 W5 O1 W1 22(4)
O15 W5 O1 W1 33.5(16)
O9 W1 O1 W5 109.8(18)
O65 W1 O1 W5 -150.8(17)
O7 W1 O1 W5 -43(3)
O17 W1 O1 W5 16.3(17)
O2 W1 O1 W5 -64.7(16)
W2 W1 O1 W5 -68.7(18)
O5 Si1 O2 W1 -115.1(12)
O15 Si1 O2 W1 8.4(13)
O16 Si1 O2 W1 126.7(11)
O5 Si1 O2 W2 106.6(12)
O15 Si1 O2 W2 -129.9(11)
O16 Si1 O2 W2 -11.5(12)
O9 W1 O2 Si1 -72(11)
O65 W1 O2 Si1 127.9(12)
O7 W1 O2 Si1 -136.3(11)
O1 W1 O2 Si1 35.6(10)
O17 W1 O2 Si1 -50.7(11)
W2 W1 O2 Si1 -148.8(11)
O9 W1 O2 W2 77(10)
O65 W1 O2 W2 -83.3(8)
O7 W1 O2 W2 12.5(6)
O1 W1 O2 W2 -175.6(6)
O17 W1 O2 W2 98.0(7)
O10 W2 O2 Si1 94(5)
O66 W2 O2 Si1 -126.7(11)
O3 W2 O2 Si1 -30.1(10)
O7 W2 O2 Si1 136.4(11)
O18 W2 O2 Si1 56.0(11)
W1 W2 O2 Si1 149.1(11)
O10 W2 O2 W1 -55(5)
O66 W2 O2 W1 84.2(7)
O3 W2 O2 W1 -179.2(6)
O7 W2 O2 W1 -12.7(7)
O18 W2 O2 W1 -93.1(7)
O14 W6 O3 W2 138(3)
O22 W6 O3 W2 33(2)
O24 W6 O3 W2 -34(4)
O6 W6 O3 W2 -119(2)
O16 W6 O3 W2 -39(2)
O10 W2 O3 W6 -100(3)
O66 W2 O3 W6 154(2)
O7 W2 O3 W6 36(4)
O18 W2 O3 W6 -10(2)
O2 W2 O3 W6 68(2)
W1 W2 O3 W6 68(3)
O13 W5 O4 W3 145(2)
O1 W5 O4 W3 -113(2)
O21 W5 O4 W3 -16(4)
O23 W5 O4 W3 47(2)
O15 W5 O4 W3 -29(2)
O11 W3 O4 W5 -113(2)
O67 W3 O4 W5 147(2)
O8 W3 O4 W5 37(4)
O19 W3 O4 W5 -22(2)
O5 W3 O4 W5 60(2)
O2 Si1 O5 W3 110.8(12)
O15 Si1 O5 W3 -12.5(13)
O16 Si1 O5 W3 -129.6(11)
O2 Si1 O5 W4 -111.9(12)
O15 Si1 O5 W4 124.9(11)
O16 Si1 O5 W4 7.7(12)
O11 W3 O5 Si1 109(6)
O67 W3 O5 Si1 -125.1(12)
O8 W3 O5 Si1 140.7(11)
O4 W3 O5 Si1 -31.7(11)
O19 W3 O5 Si1 54.7(11)
O11 W3 O5 W4 -40(6)
O67 W3 O5 W4 86.2(9)
O8 W3 O5 W4 -8.0(5)
O4 W3 O5 W4 179.6(6)
O19 W3 O5 W4 -94.0(7)
O12 W4 O5 Si1 -121(10)
O6 W4 O5 Si1 37.4(11)
O68 W4 O5 Si1 127.1(12)
O8 W4 O5 Si1 -139.9(11)
O20 W4 O5 Si1 -51.0(11)
O12 W4 O5 W3 27(10)
O6 W4 O5 W3 -175.1(7)
O68 W4 O5 W3 -85.3(7)
O8 W4 O5 W3 7.6(5)
O20 W4 O5 W3 96.6(7)
O12 W4 O6 W6 106(2)
O68 W4 O6 W6 -155(2)
O8 W4 O6 W6 -65(3)
O20 W4 O6 W6 9.0(19)
O5 W4 O6 W6 -71.3(19)
O14 W6 O6 W4 -136(2)
O22 W6 O6 W4 34(3)
O3 W6 O6 W4 119.5(19)
O24 W6 O6 W4 -34.7(19)
O16 W6 O6 W4 39.9(18)
O10 W2 O7 W1 -172.9(13)
O66 W2 O7 W1 -68.2(10)
O3 W2 O7 W1 49(3)
O18 W2 O7 W1 96.7(11)
O2 W2 O7 W1 16.0(8)
O9 W1 O7 W2 168.8(11)
O65 W1 O7 W2 68.5(12)
O1 W1 O7 W2 -38(2)
O17 W1 O7 W2 -98.4(10)
O2 W1 O7 W2 -16.4(8)
O11 W3 O8 W4 -175.3(11)
O67 W3 O8 W4 -75.9(9)
O4 W3 O8 W4 34(3)
O19 W3 O8 W4 93.2(9)
O5 W3 O8 W4 10.3(7)
O12 W4 O8 W3 171.8(11)
O6 W4 O8 W3 -17(2)
O68 W4 O8 W3 72.6(10)
O20 W4 O8 W3 -91.1(9)
O5 W4 O8 W3 -10.2(7)
O5 Si1 O15 W5 64.3(13)
O2 Si1 O15 W5 -61.2(12)
O16 Si1 O15 W5 -179.8(12)
O5 Si1 O15 W7 -175.8(9)
O2 Si1 O15 W7 58.7(12)
O16 Si1 O15 W7 -59.9(10)
O5 Si1 O15 W9 -53.6(12)
O2 Si1 O15 W9 -179.1(9)
O16 Si1 O15 W9 62.3(10)
O13 W5 O15 Si1 174(8)
O1 W5 O15 Si1 46.2(12)
O4 W5 O15 Si1 -48.4(12)
O21 W5 O15 Si1 136.0(13)
O23 W5 O15 Si1 -137.7(14)
O13 W5 O15 W7 40(8)
O1 W5 O15 W7 -88.4(7)
O4 W5 O15 W7 176.9(8)
O21 W5 O15 W7 1.4(8)
O23 W5 O15 W7 87.6(9)
O13 W5 O15 W9 -54(8)
O1 W5 O15 W9 178.4(7)
O4 W5 O15 W9 83.8(8)
O21 W5 O15 W9 -91.8(8)
O23 W5 O15 W9 -5.5(9)
O29 W7 O15 Si1 -178(7)
O25 W7 O15 Si1 37.8(11)
O27 W7 O15 Si1 131.0(12)
O17 W7 O15 Si1 -49.4(12)
O21 W7 O15 Si1 -134.4(12)
O29 W7 O15 W5 -44(7)
O25 W7 O15 W5 170.9(7)
O27 W7 O15 W5 -95.9(8)
O17 W7 O15 W5 83.7(9)
O21 W7 O15 W5 -1.3(8)
O29 W7 O15 W9 48(7)
O25 W7 O15 W9 -96.9(7)
O27 W7 O15 W9 -3.8(7)
O17 W7 O15 W9 175.8(9)
O21 W7 O15 W9 90.8(8)
O31 W9 O15 Si1 -175(6)
O26 W9 O15 Si1 -43.2(11)
O19 W9 O15 Si1 49.4(12)
O23 W9 O15 Si1 137.3(13)
O27 W9 O15 Si1 -132.4(12)
O31 W9 O15 W5 53(6)
O26 W9 O15 W5 -175.1(7)
O19 W9 O15 W5 -82.4(9)
O23 W9 O15 W5 5.5(9)
O27 W9 O15 W5 95.8(8)
O31 W9 O15 W7 -39(6)
O26 W9 O15 W7 92.8(7)
O19 W9 O15 W7 -174.6(9)
O23 W9 O15 W7 -86.7(9)
O27 W9 O15 W7 3.6(7)
O5 Si1 O16 W10 58.9(13)
O2 Si1 O16 W10 -178.5(10)
O15 Si1 O16 W10 -59.4(11)
O5 Si1 O16 W8 -177.1(9)
O2 Si1 O16 W8 -54.5(12)
O15 Si1 O16 W8 64.6(10)
O5 Si1 O16 W6 -61.7(12)
O2 Si1 O16 W6 60.8(13)
O15 Si1 O16 W6 180.0(12)
O32 W10 O16 Si1 173(15)
O28 W10 O16 Si1 129.6(14)
O24 W10 O16 Si1 -134.7(14)
O26 W10 O16 Si1 36.1(12)
O20 W10 O16 Si1 -49.5(12)
O32 W10 O16 W8 36(15)
O28 W10 O16 W8 -6.6(8)
O24 W10 O16 W8 89.2(8)
O26 W10 O16 W8 -100.1(7)
O20 W10 O16 W8 174.3(8)
O32 W10 O16 W6 -52(15)
O28 W10 O16 W6 -95.5(9)
O24 W10 O16 W6 0.2(8)
O26 W10 O16 W6 171.0(7)
O20 W10 O16 W6 85.4(7)
O30 W8 O16 Si1 -158(30)
O22 W8 O16 Si1 136.2(12)
O18 W8 O16 Si1 45.2(12)
O28 W8 O16 Si1 -132.2(13)
O25 W8 O16 Si1 -43.6(10)
O30 W8 O16 W10 -19(30)
O22 W8 O16 W10 -85.3(8)
O18 W8 O16 W10 -176.3(8)
O28 W8 O16 W10 6.3(8)
O25 W8 O16 W10 94.8(7)
O30 W8 O16 W6 71(30)
O22 W8 O16 W6 4.3(7)
O18 W8 O16 W6 -86.7(8)
O28 W8 O16 W6 95.9(9)
O25 W8 O16 W6 -175.6(6)
O14 W6 O16 Si1 166(15)
O22 W6 O16 Si1 -135.3(14)
O3 W6 O16 Si1 -45.8(12)
O24 W6 O16 Si1 136.4(14)
O6 W6 O16 Si1 47.9(12)
O14 W6 O16 W10 29(16)
O22 W6 O16 W10 88.2(8)
O3 W6 O16 W10 177.6(8)
O24 W6 O16 W10 -0.2(8)
O6 W6 O16 W10 -88.7(7)
O14 W6 O16 W8 -63(16)
O22 W6 O16 W8 -4.2(7)
O3 W6 O16 W8 85.2(8)
O24 W6 O16 W8 -92.6(8)
O6 W6 O16 W8 178.9(7)
O29 W7 O17 W1 144(2)
O25 W7 O17 W1 -116.2(19)
O27 W7 O17 W1 -28(4)
O21 W7 O17 W1 46.4(19)
O15 W7 O17 W1 -29.4(18)
O9 W1 O17 W7 -116(2)
O65 W1 O17 W7 60(5)
O7 W1 O17 W7 142(2)
O1 W1 O17 W7 -19.0(19)
O2 W1 O17 W7 65.7(19)
W2 W1 O17 W7 109.7(19)
O30 W8 O18 W2 -141(2)
O22 W8 O18 W2 -35.0(19)
O28 W8 O18 W2 44(3)
O25 W8 O18 W2 121.2(18)
O16 W8 O18 W2 38.2(17)
O10 W2 O18 W8 113(2)
O66 W2 O18 W8 -85(4)
O3 W2 O18 W8 10.1(18)
O7 W2 O18 W8 -152(2)
O2 W2 O18 W8 -75.4(18)
W1 W2 O18 W8 -118.6(18)
O31 W9 O19 W3 -147(2)
O26 W9 O19 W3 112(2)
O23 W9 O19 W3 -49(2)
O27 W9 O19 W3 22(4)
O15 W9 O19 W3 26(2)
O11 W3 O19 W9 125(2)
O67 W3 O19 W9 -63(7)
O8 W3 O19 W9 -141(2)
O4 W3 O19 W9 23(2)
O5 W3 O19 W9 -64(2)
O32 W10 O20 W4 141.5(17)
O28 W10 O20 W4 -38(3)
O24 W10 O20 W4 40.5(16)
O26 W10 O20 W4 -120.3(16)
O16 W10 O20 W4 -35.8(15)
O12 W4 O20 W10 -114.4(19)
O6 W4 O20 W10 -13.0(16)
O68 W4 O20 W10 65(4)
O8 W4 O20 W10 144.7(17)
O5 W4 O20 W10 71.4(16)
O13 W5 O21 W7 -176.8(13)
O1 W5 O21 W7 82.6(12)
O4 W5 O21 W7 -15(4)
O23 W5 O21 W7 -78.9(13)
O15 W5 O21 W7 -1.8(10)
O29 W7 O21 W5 176.2(13)
O25 W7 O21 W5 -21(3)
O27 W7 O21 W5 75.8(12)
O17 W7 O21 W5 -81.9(12)
O15 W7 O21 W5 1.8(10)
O30 W8 O22 W6 175.7(18)
O18 W8 O22 W6 77.0(14)
O28 W8 O22 W6 -78.4(14)
O25 W8 O22 W6 -6(3)
O16 W8 O22 W6 -6.6(11)
O14 W6 O22 W8 -177.5(14)
O3 W6 O22 W8 -74.2(14)
O24 W6 O22 W8 81.8(14)
O6 W6 O22 W8 13(3)
O16 W6 O22 W8 6.6(11)
O13 W5 O23 W9 -178.7(16)
O1 W5 O23 W9 19(4)
O4 W5 O23 W9 -77.0(14)
O21 W5 O23 W9 85.2(14)
O15 W5 O23 W9 7.3(12)
O31 W9 O23 W5 -179.7(16)
O26 W9 O23 W5 -9(4)
O19 W9 O23 W5 78.1(14)
O27 W9 O23 W5 -80.7(14)
O15 W9 O23 W5 -7.2(12)
O14 W6 O24 W10 -177.4(15)
O22 W6 O24 W10 -72.8(13)
O3 W6 O24 W10 -5(3)
O6 W6 O24 W10 81.1(13)
O16 W6 O24 W10 0.3(11)
O32 W10 O24 W6 176.5(15)
O28 W10 O24 W6 72.9(13)
O26 W10 O24 W6 -25(3)
O20 W10 O24 W6 -82.3(12)
O16 W10 O24 W6 -0.3(11)
O29 W7 O25 W8 140(2)
O27 W7 O25 W8 -119(2)
O17 W7 O25 W8 38(2)
O21 W7 O25 W8 -22(4)
O15 W7 O25 W8 -45(2)
O30 W8 O25 W7 -135(3)
O22 W8 O25 W7 47(4)
O18 W8 O25 W7 -36(2)
O28 W8 O25 W7 119(2)
O16 W8 O25 W7 48(2)
O31 W9 O26 W10 -143(3)
O19 W9 O26 W10 -40(3)
O23 W9 O26 W10 46(4)
O27 W9 O26 W10 118(3)
O15 W9 O26 W10 45(2)
O32 W10 O26 W9 141(3)
O28 W10 O26 W9 -115(3)
O24 W10 O26 W9 -18(4)
O20 W10 O26 W9 39(2)
O16 W10 O26 W9 -42(2)
O29 W7 O27 W9 -168.6(14)
O25 W7 O27 W9 90.7(11)
O17 W7 O27 W9 4(3)
O21 W7 O27 W9 -69.4(12)
O15 W7 O27 W9 5.0(10)
O31 W9 O27 W7 168.1(14)
O26 W9 O27 W7 -91.3(11)
O19 W9 O27 W7 0(3)
O23 W9 O27 W7 70.6(12)
O15 W9 O27 W7 -5.1(10)
O32 W10 O28 W8 -168.2(15)
O24 W10 O28 W8 -65.4(14)
O26 W10 O28 W8 92.0(13)
O20 W10 O28 W8 11(3)
O16 W10 O28 W8 9.1(11)
O30 W8 O28 W10 169.8(17)
O22 W8 O28 W10 64.5(14)
O18 W8 O28 W10 -15(3)
O25 W8 O28 W10 -92.7(13)
O16 W8 O28 W10 -9.1(11)
O41 W11 O33 W15 107(2)
O69 W11 O33 W15 -151.5(18)
O39 W11 O33 W15 -48(3)
O49 W11 O33 W15 9.9(18)
O34 W11 O33 W15 -67.9(17)
W12 W11 O33 W15 -71.3(19)
O45 W15 O33 W11 -139.2(19)
O55 W15 O33 W11 29(3)
O36 W15 O33 W11 116.6(18)
O53 W15 O33 W11 -38.0(18)
O47 W15 O33 W11 36.6(17)
O37 Si2 O34 W12 108.2(11)
O48 Si2 O34 W12 -11.2(12)
O47 Si2 O34 W12 -129.2(11)
O37 Si2 O34 W11 -112.9(11)
O48 Si2 O34 W11 127.7(11)
O47 Si2 O34 W11 9.7(12)
O42 W12 O34 Si2 86(7)
O70 W12 O34 Si2 -126.8(11)
O39 W12 O34 Si2 136.0(11)
O35 W12 O34 Si2 -31.4(10)
O50 W12 O34 Si2 54.6(10)
W11 W12 O34 Si2 148.8(11)
O42 W12 O34 W11 -63(6)
O70 W12 O34 W11 84.3(7)
O39 W12 O34 W11 -12.8(7)
O35 W12 O34 W11 179.8(6)
O50 W12 O34 W11 -94.3(7)
O41 W11 O34 Si2 -100(8)
O69 W11 O34 Si2 126.6(12)
O33 W11 O34 Si2 34.3(10)
O39 W11 O34 Si2 -137.4(11)
O49 W11 O34 Si2 -53.3(10)
W12 W11 O34 Si2 -149.7(11)
O41 W11 O34 W12 49(8)
O69 W11 O34 W12 -83.7(9)
O33 W11 O34 W12 -176.0(6)
O39 W11 O34 W12 12.3(6)
O49 W11 O34 W12 96.4(7)
O46 W16 O35 W12 141(2)
O54 W16 O35 W12 40(2)
O38 W16 O35 W12 -118(2)
O56 W16 O35 W12 -33(4)
O48 W16 O35 W12 -35(2)
O42 W12 O35 W16 -107(2)
O70 W12 O35 W16 152(2)
O39 W12 O35 W16 31(4)
O50 W12 O35 W16 -16(2)
O34 W12 O35 W16 64(2)
W11 W12 O35 W16 65(2)
O43 W13 O36 W15 -103(2)
O71 W13 O36 W15 154(2)
O40 W13 O36 W15 53(3)
O51 W13 O36 W15 -12(2)
O37 W13 O36 W15 69(2)
O45 W15 O36 W13 139(2)
O55 W15 O36 W13 36(2)
O33 W15 O36 W13 -119(2)
O53 W15 O36 W13 -32(4)
O47 W15 O36 W13 -38(2)
O34 Si2 O37 W14 -113.5(12)
O48 Si2 O37 W14 7.3(13)
O47 Si2 O37 W14 124.3(11)
O34 Si2 O37 W13 110.0(12)
O48 Si2 O37 W13 -129.2(11)
O47 Si2 O37 W13 -12.3(13)
O44 W14 O37 Si2 -125(15)
O72 W14 O37 Si2 126.6(11)
O40 W14 O37 Si2 -139.7(11)
O38 W14 O37 Si2 37.7(11)
O52 W14 O37 Si2 -49.1(11)
O44 W14 O37 W13 21(15)
O72 W14 O37 W13 -86.9(7)
O40 W14 O37 W13 6.7(5)
O38 W14 O37 W13 -175.8(7)
O52 W14 O37 W13 97.3(7)
O43 W13 O37 Si2 115(4)
O71 W13 O37 Si2 -125.3(13)
O36 W13 O37 Si2 -31.9(11)
O40 W13 O37 Si2 141.6(11)
O51 W13 O37 Si2 55.4(10)
O43 W13 O37 W14 -33(4)
O71 W13 O37 W14 86.5(9)
O36 W13 O37 W14 179.9(7)
O40 W13 O37 W14 -6.6(5)
O51 W13 O37 W14 -92.8(7)
O46 W16 O38 W14 -140.4(19)
O35 W16 O38 W14 115.8(18)
O54 W16 O38 W14 24(4)
O56 W16 O38 W14 -43.1(19)
O48 W16 O38 W14 33.0(18)
O44 W14 O38 W16 114(2)
O72 W14 O38 W16 -151.1(19)
O40 W14 O38 W16 -58(3)
O52 W14 O38 W16 17.4(18)
O37 W14 O38 W16 -65.3(18)
O42 W12 O39 W11 -171.2(11)
O70 W12 O39 W11 -70.5(10)
O35 W12 O39 W11 51(3)
O50 W12 O39 W11 98.7(10)
O34 W12 O39 W11 16.1(8)
O41 W11 O39 W12 168.8(12)
O69 W11 O39 W12 66.3(12)
O33 W11 O39 W12 -36(2)
O49 W11 O39 W12 -95.7(11)
O34 W11 O39 W12 -15.9(8)
O44 W14 O40 W13 172.1(10)
O72 W14 O40 W13 76.1(10)
O38 W14 O40 W13 -17(3)
O52 W14 O40 W13 -91.3(8)
O37 W14 O40 W13 -8.8(7)
O43 W13 O40 W14 -177.2(10)
O71 W13 O40 W14 -75.2(9)
O36 W13 O40 W14 26(2)
O51 W13 O40 W14 91.1(10)
O37 W13 O40 W14 8.6(7)
O37 Si2 O47 W17 -177.4(10)
O34 Si2 O47 W17 57.7(13)
O48 Si2 O47 W17 -61.2(11)
O37 Si2 O47 W19 -52.8(13)
O34 Si2 O47 W19 -177.6(9)
O48 Si2 O47 W19 63.4(11)
O37 Si2 O47 W15 63.0(12)
O34 Si2 O47 W15 -61.9(12)
O48 Si2 O47 W15 179.2(12)
O61 W17 O47 Si2 146(12)
O59 W17 O47 Si2 129.1(13)
O53 W17 O47 Si2 -133.4(13)
O57 W17 O47 Si2 37.1(11)
O49 W17 O47 Si2 -45.6(13)
O61 W17 O47 W19 9(13)
O59 W17 O47 W19 -7.8(8)
O53 W17 O47 W19 89.7(8)
O57 W17 O47 W19 -99.8(6)
O49 W17 O47 W19 177.5(10)
O61 W17 O47 W15 -81(13)
O59 W17 O47 W15 -97.6(8)
O53 W17 O47 W15 -0.2(8)
O57 W17 O47 W15 170.3(6)
O49 W17 O47 W15 87.7(9)
O63 W19 O47 Si2 -155(10)
O55 W19 O47 Si2 135.5(13)
O51 W19 O47 Si2 47.3(13)
O58 W19 O47 Si2 -42.6(11)
O59 W19 O47 Si2 -131.1(13)
O63 W19 O47 W17 -16(11)
O55 W19 O47 W17 -85.9(9)
O51 W19 O47 W17 -174.1(9)
O58 W19 O47 W17 96.0(7)
O59 W19 O47 W17 7.5(8)
O63 W19 O47 W15 74(11)
O55 W19 O47 W15 4.4(8)
O51 W19 O47 W15 -83.8(8)
O58 W19 O47 W15 -173.7(6)
O59 W19 O47 W15 97.8(8)
O45 W15 O47 Si2 164(13)
O55 W15 O47 Si2 -136.0(13)
O36 W15 O47 Si2 -47.0(12)
O33 W15 O47 Si2 47.5(11)
O53 W15 O47 Si2 135.8(13)
O45 W15 O47 W17 28(14)
O55 W15 O47 W17 88.3(8)
O36 W15 O47 W17 177.3(8)
O33 W15 O47 W17 -88.2(7)
O53 W15 O47 W17 0.1(7)
O45 W15 O47 W19 -65(13)
O55 W15 O47 W19 -4.4(8)
O36 W15 O47 W19 84.6(8)
O33 W15 O47 W19 179.0(7)
O53 W15 O47 W19 -92.6(8)
O37 Si2 O48 W20 59.6(12)
O34 Si2 O48 W20 -177.0(9)
O47 Si2 O48 W20 -58.4(10)
O37 Si2 O48 W16 -62.8(13)
O34 Si2 O48 W16 60.6(13)
O47 Si2 O48 W16 179.2(12)
O37 Si2 O48 W18 -178.2(9)
O34 Si2 O48 W18 -54.8(12)
O47 Si2 O48 W18 63.8(11)
O64 W20 O48 Si2 -178(6)
O60 W20 O48 Si2 131.5(13)
O58 W20 O48 Si2 34.8(11)
O52 W20 O48 Si2 -52.0(12)
O56 W20 O48 Si2 -134.5(13)
O64 W20 O48 W16 -42(6)
O60 W20 O48 W16 -93.2(9)
O58 W20 O48 W16 170.1(7)
O52 W20 O48 W16 83.3(7)
O56 W20 O48 W16 0.8(8)
O64 W20 O48 W18 48(6)
O60 W20 O48 W18 -2.4(8)
O58 W20 O48 W18 -99.1(7)
O52 W20 O48 W18 174.1(8)
O56 W20 O48 W18 91.6(9)
O46 W16 O48 Si2 167(9)
O35 W16 O48 Si2 -44.5(12)
O54 W16 O48 Si2 -134.8(14)
O38 W16 O48 Si2 48.6(12)
O56 W16 O48 Si2 136.3(14)
O46 W16 O48 W20 30(9)
O35 W16 O48 W20 178.4(8)
O54 W16 O48 W20 88.1(8)
O38 W16 O48 W20 -88.5(7)
O56 W16 O48 W20 -0.8(8)
O46 W16 O48 W18 -63(9)
O35 W16 O48 W18 85.3(7)
O54 W16 O48 W18 -5.0(7)
O38 W16 O48 W18 178.5(7)
O56 W16 O48 W18 -93.9(8)
O62 W18 O48 Si2 167(10)
O50 W18 O48 Si2 47.9(12)
O57 W18 O48 Si2 -43.9(11)
O54 W18 O48 Si2 136.1(13)
O60 W18 O48 Si2 -134.7(13)
O62 W18 O48 W20 -56(11)
O50 W18 O48 W20 -175.2(8)
O57 W18 O48 W20 93.0(7)
O54 W18 O48 W20 -87.0(8)
O60 W18 O48 W20 2.2(8)
O62 W18 O48 W16 36(11)
O50 W18 O48 W16 -83.4(8)
O57 W18 O48 W16 -175.1(6)
O54 W18 O48 W16 4.8(7)
O60 W18 O48 W16 94.1(8)
O61 W17 O49 W11 137.6(19)
O59 W17 O49 W11 -53(3)
O53 W17 O49 W11 35.6(18)
O57 W17 O49 W11 -126.5(18)
O47 W17 O49 W11 -41.4(17)
O41 W11 O49 W17 -107(2)
O69 W11 O49 W17 78(4)
O33 W11 O49 W17 -7.2(18)
O39 W11 O49 W17 152.1(19)
O34 W11 O49 W17 78.3(18)
W12 W11 O49 W17 120.6(18)
O62 W18 O50 W12 -145(2)
O57 W18 O50 W12 113.0(17)
O54 W18 O50 W12 -44.9(18)
O60 W18 O50 W12 22(4)
O48 W18 O50 W12 28.3(17)
O42 W12 O50 W18 119(2)
O70 W12 O50 W18 -73(5)
O39 W12 O50 W18 -143.6(19)
O35 W12 O50 W18 19.8(18)
O34 W12 O50 W18 -65.8(17)
W11 W12 O50 W18 -110.0(17)
O63 W19 O51 W13 -145(2)
O55 W19 O51 W13 -43(2)
O58 W19 O51 W13 116(2)
O59 W19 O51 W13 36(4)
O47 W19 O51 W13 32(2)
O43 W13 O51 W19 121(2)
O71 W13 O51 W19 -73(5)
O36 W13 O51 W19 16(2)
O40 W13 O51 W19 -144(2)
O37 W13 O51 W19 -70(2)
O64 W20 O52 W14 144.9(17)
O60 W20 O52 W14 -18(3)
O58 W20 O52 W14 -113.5(16)
O56 W20 O52 W14 49.1(16)
O48 W20 O52 W14 -27.3(15)
O44 W14 O52 W20 -120.2(19)
O72 W14 O52 W20 44(5)
O40 W14 O52 W20 139.4(17)
O38 W14 O52 W20 -22.1(16)
O37 W14 O52 W20 63.3(16)
O61 W17 O53 W15 175.4(13)
O59 W17 O53 W15 72.9(13)
O57 W17 O53 W15 -26(3)
O49 W17 O53 W15 -80.8(12)
O47 W17 O53 W15 0.2(11)
O45 W15 O53 W17 -178.0(13)
O55 W15 O53 W17 -75.7(13)
O36 W15 O53 W17 -7(3)
O33 W15 O53 W17 81.9(12)
O47 W15 O53 W17 -0.2(10)
O46 W16 O54 W18 -179.5(12)
O35 W16 O54 W18 -76.4(12)
O38 W16 O54 W18 16(3)
O56 W16 O54 W18 83.4(12)
O48 W16 O54 W18 6.9(10)
O62 W18 O54 W16 177.0(17)
O50 W18 O54 W16 79.3(12)
O57 W18 O54 W16 -7(3)
O60 W18 O54 W16 -79.4(12)
O48 W18 O54 W16 -6.9(10)
O63 W19 O55 W15 179.2(14)
O51 W19 O55 W15 78.5(14)
O58 W19 O55 W15 -1(3)
O59 W19 O55 W15 -77.9(14)
O47 W19 O55 W15 -6.3(11)
O45 W15 O55 W19 -177.9(14)
O36 W15 O55 W19 -75.0(13)
O33 W15 O55 W19 14(3)
O53 W15 O55 W19 81.5(14)
O47 W15 O55 W19 6.2(11)
O46 W16 O56 W20 -175.1(15)
O35 W16 O56 W20 -1(3)
O54 W16 O56 W20 -74.9(13)
O38 W16 O56 W20 85.0(13)
O48 W16 O56 W20 1.1(10)
O64 W20 O56 W16 172.5(15)
O60 W20 O56 W16 74.2(13)
O58 W20 O56 W16 -31(3)
O52 W20 O56 W16 -84.7(12)
O48 W20 O56 W16 -1.1(11)
O62 W18 O57 W17 -137(3)
O50 W18 O57 W17 -38(2)
O54 W18 O57 W17 47(4)
O60 W18 O57 W17 119(2)
O48 W18 O57 W17 47(2)
O61 W17 O57 W18 141(2)
O59 W17 O57 W18 -118(2)
O53 W17 O57 W18 -18(4)
O49 W17 O57 W18 37(2)
O47 W17 O57 W18 -44(2)
O64 W20 O58 W19 148(3)
O60 W20 O58 W19 -113(3)
O52 W20 O58 W19 44(3)
O56 W20 O58 W19 -9(4)
O48 W20 O58 W19 -38(3)
O63 W19 O58 W20 -144(3)
O55 W19 O58 W20 36(4)
O51 W19 O58 W20 -43(3)
O59 W19 O58 W20 113(3)
O47 W19 O58 W20 41(3)
O61 W17 O59 W19 -168.0(14)
O53 W17 O59 W19 -64.4(13)
O57 W17 O59 W19 94.0(12)
O49 W17 O59 W19 22(3)
O47 W17 O59 W19 10.5(10)
O63 W19 O59 W17 167.1(14)
O55 W19 O59 W17 64.5(13)
O51 W19 O59 W17 -14(3)
O58 W19 O59 W17 -95.0(12)
O47 W19 O59 W17 -10.6(10)
O64 W20 O60 W18 -169.6(14)
O58 W20 O60 W18 87.4(12)
O52 W20 O60 W18 -6(3)
O56 W20 O60 W18 -71.6(13)
O48 W20 O60 W18 3.1(11)
O62 W18 O60 W20 170.4(16)
O50 W18 O60 W20 3(3)
O57 W18 O60 W20 -88.0(13)
O54 W18 O60 W20 71.0(13)
O48 W18 O60 W20 -3.2(11)
O9 W1 O65 Cu1 -134(2)
O7 W1 O65 Cu1 -31(2)
O1 W1 O65 Cu1 128(2)
O17 W1 O65 Cu1 50(6)
O2 W1 O65 Cu1 44(2)
W2 W1 O65 Cu1 -1(2)
O69 Cu1 O65 W1 85(5)
O66 Cu1 O65 W1 0(2)
O70 Cu1 O65 W1 171(2)
O10 W2 O66 Cu1 127.1(19)
O3 W2 O66 Cu1 -128.2(17)
O7 W2 O66 Cu1 29.5(18)
O18 W2 O66 Cu1 -34(4)
O2 W2 O66 Cu1 -44.0(17)
W1 W2 O66 Cu1 -1.1(16)
O69 Cu1 O66 W2 -167.2(19)
O65 Cu1 O66 W2 0.9(15)
O70 Cu1 O66 W2 -82(5)
O11 W3 O67 Cu2 129(2)
O8 W3 O67 Cu2 33.1(18)
O4 W3 O67 Cu2 -129.2(18)
O19 W3 O67 Cu2 -44(7)
O5 W3 O67 Cu2 -42.8(17)
O71 Cu2 O67 W3 -85(6)
O68 Cu2 O67 W3 -0.1(16)
O72 Cu2 O67 W3 -168.5(19)
O12 W4 O68 Cu2 -127(2)
O6 W4 O68 Cu2 130.9(18)
O8 W4 O68 Cu2 -25.9(18)
O20 W4 O68 Cu2 53(4)
O5 W4 O68 Cu2 46.8(17)
O71 Cu2 O68 W4 166.9(19)
O67 Cu2 O68 W4 -3.2(15)
O72 Cu2 O68 W4 80(5)
O41 W11 O69 Cu1 -128(3)
O33 W11 O69 Cu1 131(2)
O39 W11 O69 Cu1 -25(3)
O49 W11 O69 Cu1 47(5)
O34 W11 O69 Cu1 47(2)
W12 W11 O69 Cu1 4(2)
O65 Cu1 O69 W11 82(5)
O66 Cu1 O69 W11 167(3)
O70 Cu1 O69 W11 -3(2)
O42 W12 O70 Cu1 132.9(17)
O39 W12 O70 Cu1 34.2(16)
O35 W12 O70 Cu1 -126.6(15)
O50 W12 O70 Cu1 -35(5)
O34 W12 O70 Cu1 -41.9(15)
W11 W12 O70 Cu1 2.3(14)
O69 Cu1 O70 W12 -1.0(13)
O65 Cu1 O70 W12 -169.2(17)
O66 Cu1 O70 W12 -85(5)
O43 W13 O71 Cu2 124(2)
O36 W13 O71 Cu2 -129.7(19)
O40 W13 O71 Cu2 28.1(19)
O51 W13 O71 Cu2 -42(5)
O37 W13 O71 Cu2 -44.6(18)
O68 Cu2 O71 W13 -166(2)
O67 Cu2 O71 W13 -81(6)
O72 Cu2 O71 W13 2.6(17)
O44 W14 O72 Cu2 -131.1(18)
O40 W14 O72 Cu2 -30.3(17)
O38 W14 O72 Cu2 130.6(16)
O52 W14 O72 Cu2 65(5)
O37 W14 O72 Cu2 45.5(16)
O71 Cu2 O72 W14 -1.9(14)
O68 Cu2 O72 W14 84(4)
O67 Cu2 O72 W14 168.1(17)
C141 N1 C111 C112 59(7)
C121 N1 C111 C112 176(5)
C131 N1 C111 C112 -64(7)
N1 C111 C112 C113 177(5)
C111 C112 C113 C114 -175(5)
C141 N1 C121 C122 -72(7)
C111 N1 C121 C122 172(6)
C131 N1 C121 C122 47(7)
N1 C121 C122 C123 -169(5)
C121 C122 C123 C124 176(6)
C141 N1 C131 C132 -160(6)
C111 N1 C131 C132 -34(8)
C121 N1 C131 C132 76(7)
N1 C131 C132 C133 -175(5)
C131 C132 C133 C134 -179(5)
C111 N1 C141 C142 58(6)
C121 N1 C141 C142 -48(7)
C131 N1 C141 C142 -171(5)
N1 C141 C142 C143 167(5)
C141 C142 C143 C144 163(6)
C221 N2 C211 C212 -162(5)
C231 N2 C211 C212 -42(8)
C241 N2 C211 C212 72(7)
N2 C211 C212 C213 -177(5)
C211 C212 C213 C214 176(5)
C231 N2 C221 C222 65(7)
C241 N2 C221 C222 -47(8)
C211 N2 C221 C222 -168(6)
N2 C221 C222 C223 166(6)
C221 C222 C223 C224 177(6)
C221 N2 C231 C232 48(7)
C241 N2 C231 C232 175(5)
C211 N2 C231 C232 -61(8)
N2 C231 C232 C233 179(5)
C231 C232 C233 C234 -175(6)
C221 N2 C241 C242 -61(7)
C231 N2 C241 C242 177(5)
C211 N2 C241 C242 49(7)
N2 C241 C242 C243 -178(5)
C241 C242 C243 C244 118(7)
C311 N3 C301 C302 161(5)
C321 N3 C301 C302 51(8)
C331 N3 C301 C302 -68(6)
N3 C301 C302 C303 -178(5)
C301 C302 C303 C304 -180(5)
C301 N3 C311 C312 155(6)
C321 N3 C311 C312 -78(6)
C331 N3 C311 C312 39(8)
N3 C311 C312 C313 -178(5)
C311 C312 C313 C314 -170(6)
C301 N3 C321 C322 63(8)
C311 N3 C321 C322 -56(7)
C331 N3 C321 C322 176(5)
N3 C321 C322 C323 172(5)
C321 C322 C323 C324 -79(6)
C301 N3 C331 C332 -57(7)
C311 N3 C331 C332 65(8)
C321 N3 C331 C332 175(5)
N3 C331 C332 C333 170(5)
C331 C332 C333 C334 -74(7)
C421 N4 C411 C412 36(10)
C431 N4 C411 C412 -79(8)
C441 N4 C411 C412 162(7)
N4 C411 C412 C413 175(7)
C411 C412 C413 C414 85(13)
C431 N4 C421 C422 173(6)
C441 N4 C421 C422 -56(8)
C411 N4 C421 C422 63(9)
N4 C421 C422 C423 162(7)
C421 C422 C423 C424 -172(7)
C421 N4 C431 C432 -170(7)
C441 N4 C431 C432 60(10)
C411 N4 C431 C432 -49(9)
N4 C431 C432 C433 -176(6)
C431 C432 C433 C434 -37(10)
C421 N4 C441 C442 -62(9)
C431 N4 C441 C442 65(9)
C411 N4 C441 C442 172(6)
N4 C441 C442 C443 -169(6)
C441 C442 C443 C444 -168(7)
C521 N5 C511 C512 109(7)
C531 N5 C511 C512 -13(7)
C541 N5 C511 C512 -135(6)
N5 C511 C512 C513 171(5)
C511 C512 C513 C514 83(7)
C531 N5 C521 C522 164(6)
C541 N5 C521 C522 -62(7)
C511 N5 C521 C522 46(8)
N5 C521 C522 C523 166(6)
C521 C522 C523 C524 -174(6)
C521 N5 C531 C532 -178(6)
C541 N5 C531 C532 52(9)
C511 N5 C531 C532 -56(9)
N5 C531 C532 C533 179(6)
C531 C532 C533 C534 73(8)
C521 N5 C541 C542 -63(7)
C531 N5 C541 C542 68(8)
C511 N5 C541 C542 -180(6)
N5 C541 C542 C543 -175(6)
C541 C542 C543 C544 -159(6)
C621 N6 C611 C612 -157(5)
C641 N6 C611 C612 -35(6)
C631 N6 C611 C612 83(5)
N6 C611 C612 C613 179(6)
C611 C612 C613 C614 -61(8)
C641 N6 C621 C622 85(7)
C611 N6 C621 C622 -153(7)
C631 N6 C621 C622 -34(7)
N6 C621 C622 C623 126(10)
C621 C622 C623 C624 145(10)
C621 N6 C631 C632 -82(7)
C641 N6 C631 C632 156(6)
C611 N6 C631 C632 36(6)
N6 C631 C632 C633 -156(6)
C631 C632 C633 C634 67(10)
C621 N6 C641 C642 72(4)
C611 N6 C641 C642 -48(4)
C631 N6 C641 C642 -168(4)
N6 C641 C642 C643 -76(6)
C641 C642 C643 C644 -168(6)
